data_7708959
loop_
_publ_author_name
'Okokhere-Edeghoghon, Bibian'
'Neale, Samuel E.'
'Hill, Michael S.'
'Mahon, Mary F.'
'McMullin, Claire L.'

_publ_section_title
;
 Isocyanate deoxygenation by a molecular magnesium silanide.
;
_journal_issue 1
_journal_name_full 'Dalton transactions (Cambridge, England : 2003)'
_journal_page_first 136
_journal_page_last 144
_journal_paper_doi 10.1039/d1dt03775g
_journal_volume 51
_journal_year 2021
_chemical_formula_moiety 'C135 H198 Mg3 N12 O6 Si3'
_chemical_formula_sum 'C153 H240 Mg3 N12 O6 Si3'
_chemical_formula_weight 2500.76
_space_group_crystal_system triclinic
_space_group_IT_number 2
_space_group_name_Hall '-P 1'
_space_group_name_H-M_alt 'P -1'
_atom_sites_solution_hydrogens geom
_atom_sites_solution_primary dual
_audit_creation_date 2021-07-09
_audit_creation_method
;
Olex2 1.2
(compiled 2018.05.29 svn.r3508 for OlexSys, GUI svn.r5506)
;
_audit_update_record
;
2021-11-02 deposited with the CCDC.	2021-11-29 downloaded from the CCDC.
;
_cell_angle_alpha 61.681(2)
_cell_angle_beta 85.617(2)
_cell_angle_gamma 86.756(2)
_cell_formula_units_Z 2
_cell_length_a 16.2685(3)
_cell_length_b 24.0536(4)
_cell_length_c 24.3670(5)
_cell_measurement_reflns_used 17150
_cell_measurement_temperature 150.00(10)
_cell_measurement_theta_max 72.1630
_cell_measurement_theta_min 4.1340
_cell_volume 8367.2(3)
_computing_cell_refinement 'CrysAlisPro 1.171.39.46 (Rigaku OD, 2018)'
_computing_data_collection 'CrysAlisPro 1.171.39.46 (Rigaku OD, 2018)'
_computing_data_reduction 'CrysAlisPro 1.171.39.46 (Rigaku OD, 2018)'
_computing_molecular_graphics 'Olex2 (Dolomanov et al., 2009)'
_computing_publication_material 'Olex2 (Dolomanov et al., 2009)'
_computing_structure_refinement 'ShelXL (Sheldrick, 2015)'
_computing_structure_solution 'ShelXT (Sheldrick, 2015)'
_diffrn_ambient_environment N~2~
_diffrn_ambient_temperature 150.00(10)
_diffrn_detector 'CCD plate'
_diffrn_detector_area_resol_mean 8.1150
_diffrn_detector_type EosS2
_diffrn_measured_fraction_theta_full 0.998
_diffrn_measured_fraction_theta_max 0.975
_diffrn_measurement_device 'four-circle diffractometer'
_diffrn_measurement_device_type 'SuperNova, Dual, Cu at home/near, EosS2'
_diffrn_measurement_method '\w scans'
_diffrn_radiation_monochromator mirror
_diffrn_radiation_probe x-ray
_diffrn_radiation_type CuK\a
_diffrn_radiation_wavelength 1.54184
_diffrn_reflns_av_R_equivalents 0.0309
_diffrn_reflns_av_unetI/netI 0.0477
_diffrn_reflns_Laue_measured_fraction_full 0.998
_diffrn_reflns_Laue_measured_fraction_max 0.975
_diffrn_reflns_limit_h_max 20
_diffrn_reflns_limit_h_min -20
_diffrn_reflns_limit_k_max 19
_diffrn_reflns_limit_k_min -29
_diffrn_reflns_limit_l_max 30
_diffrn_reflns_limit_l_min -29
_diffrn_reflns_number 60767
_diffrn_reflns_point_group_measured_fraction_full 0.998
_diffrn_reflns_point_group_measured_fraction_max 0.975
_diffrn_reflns_theta_full 67.684
_diffrn_reflns_theta_max 72.972
_diffrn_reflns_theta_min 3.682
_diffrn_source 'micro-focus sealed X-ray tube'
_diffrn_source_type 'SuperNova (Cu) X-ray Source'
_exptl_absorpt_coefficient_mu 0.754
_exptl_absorpt_correction_T_max 1.00000
_exptl_absorpt_correction_T_min 0.89890
_exptl_absorpt_correction_type multi-scan
_exptl_absorpt_process_details
;
CrysAlisPro 1.171.39.46 (Rigaku Oxford Diffraction, 2018)
Empirical absorption correction using spherical harmonics,
 implemented in SCALE3 ABSPACK scaling algorithm.
;
_exptl_crystal_colour colorless
_exptl_crystal_density_diffrn 0.993
_exptl_crystal_description block
_exptl_crystal_F_000 2736
_exptl_crystal_size_max 0.294
_exptl_crystal_size_mid 0.189
_exptl_crystal_size_min 0.183
_refine_diff_density_max 0.282
_refine_diff_density_min -0.218
_refine_diff_density_rms 0.034
_refine_ls_extinction_method none
_refine_ls_goodness_of_fit_ref 1.045
_refine_ls_hydrogen_treatment constr
_refine_ls_matrix_type full
_refine_ls_number_parameters 1741
_refine_ls_number_reflns 32598
_refine_ls_number_restraints 493
_refine_ls_restrained_S_all 1.052
_refine_ls_R_factor_all 0.0682
_refine_ls_R_factor_gt 0.0490
_refine_ls_shift/su_max 0.001
_refine_ls_shift/su_mean 0.000
_refine_ls_structure_factor_coef Fsqd
_refine_ls_weighting_details 'w=1/[\s^2^(Fo^2^)+(0.0660P)^2^+0.1283P] where P=(Fo^2^+2Fc^2^)/3'
_refine_ls_weighting_scheme calc
_refine_ls_wR_factor_gt 0.1256
_refine_ls_wR_factor_ref 0.1362
_reflns_Friedel_coverage 0.000
_reflns_number_gt 23665
_reflns_number_total 32598
_reflns_threshold_expression 'I > 2\s(I)'
_cod_data_source_file d1dt03775g2.cif
_cod_data_source_block s21msh42-cpd-14
_cod_depositor_comments 'Adding full bibliography for 7708958--7708960.cif.'
_cod_database_code 7708959
_shelxl_version_number 2014-3
_shelx_space_group_comment
;
The symmetry employed for this shelxl refinement is uniquely defined
by the following loop, which should always be used as a source of
symmetry information in preference to the above space-group names.
They are only intended as comments.
;
_olex2_refinement_description
;
1. Fixed Uiso
 At 1.2 times of:
  All C(H) groups, All C(H,H) groups
 At 1.5 times of:
  All C(H,H,H) groups
2. Restrained distances
 Si2-C49 \\sim Si2-C49A
 with sigma of 0.02
 C49-C54 \\sim C49A-C54A
 with sigma of 0.02
 C49-C50 \\sim C49A-C50A
 with sigma of 0.02
 C54-C53 \\sim C54A-C53A
 with sigma of 0.02
 C53-C52 \\sim C53A-C52A
 with sigma of 0.02
 C52-C51 \\sim C52A-C51A
 with sigma of 0.02
 C51-C50 \\sim C51A-C50A
 with sigma of 0.02
 Si2-C54 \\sim Si2-C54A
 with sigma of 0.04
 Si2-C50 \\sim Si2-C50A
 with sigma of 0.04
 C49-C53 \\sim C49A-C53A
 with sigma of 0.04
 C49-C51 \\sim C49A-C51A
 with sigma of 0.04
 C54-C52 \\sim C54A-C52A
 with sigma of 0.04
 C54-C50 \\sim C54A-C50A
 with sigma of 0.04
 C53-C51 \\sim C53A-C51A
 with sigma of 0.04
 C52-C50 \\sim C52A-C50A
 with sigma of 0.04
 Si1-C40 \\sim Si1-C40A
 with sigma of 0.02
 C40-C41 \\sim C40A-C41A
 with sigma of 0.02
 C40-C45 \\sim C40A-C45A
 with sigma of 0.02
 C41-C42 \\sim C41A-C42A
 with sigma of 0.02
 C44-C43 \\sim C44A-C43A
 with sigma of 0.02
 C44-C45 \\sim C44A-C45A
 with sigma of 0.02
 C43-C42 \\sim C43A-C42A
 with sigma of 0.02
 Si1-C41 \\sim Si1-C41A
 with sigma of 0.04
 Si1-C45 \\sim Si1-C45A
 with sigma of 0.04
 C40-C44 \\sim C40A-C44A
 with sigma of 0.04
 C40-C42 \\sim C40A-C42A
 with sigma of 0.04
 C41-C43 \\sim C41A-C43A
 with sigma of 0.04
 C41-C45 \\sim C41A-C45A
 with sigma of 0.04
 C44-C42 \\sim C44A-C42A
 with sigma of 0.04
 C43-C45 \\sim C43A-C45A
 with sigma of 0.04
 N8-C91 \\sim N8-C91A
 with sigma of 0.02
 C91-C92 \\sim C91A-C92A
 with sigma of 0.02
 C91-C96 \\sim C91A-C96A
 with sigma of 0.02
 C92-C100 \\sim C92A-C1A
 with sigma of 0.02
 C92-C93 \\sim C92A-C93A
 with sigma of 0.02
 C100-C102 \\sim C1A-C1B
 with sigma of 0.02
 C100-C101 \\sim C1A-C1C
 with sigma of 0.02
 C93-C94 \\sim C93A-C94A
 with sigma of 0.02
 C96-C97 \\sim C96A-C97A
 with sigma of 0.02
 C96-C95 \\sim C96A-C95A
 with sigma of 0.02
 C94-C95 \\sim C94A-C95A
 with sigma of 0.02
 C97-C99 \\sim C97A-C99A
 with sigma of 0.02
 C97-C98 \\sim C97A-C98A
 with sigma of 0.02
 N8-C92 \\sim N8-C92A
 with sigma of 0.04
 N8-C96 \\sim N8-C96A
 with sigma of 0.04
 C91-C100 \\sim C91A-C1A
 with sigma of 0.04
 C91-C93 \\sim C91A-C93A
 with sigma of 0.04
 C91-C97 \\sim C91A-C97A
 with sigma of 0.04
 C91-C95 \\sim C91A-C95A
 with sigma of 0.04
 C92-C96 \\sim C92A-C96A
 with sigma of 0.04
 C92-C94 \\sim C92A-C94A
 with sigma of 0.04
 C92-C102 \\sim C92A-C1B
 with sigma of 0.04
 C92-C101 \\sim C92A-C1C
 with sigma of 0.04
 C100-C93 \\sim C1A-C93A
 with sigma of 0.04
 C93-C95 \\sim C93A-C95A
 with sigma of 0.04
 C96-C94 \\sim C96A-C94A
 with sigma of 0.04
 C96-C99 \\sim C96A-C99A
 with sigma of 0.04
 C96-C98 \\sim C96A-C98A
 with sigma of 0.04
 C102-C101 \\sim C1B-C1C
 with sigma of 0.04
 C97-C95 \\sim C97A-C95A
 with sigma of 0.04
 C99-C98 \\sim C99A-C98A
 with sigma of 0.04
 C62-C63 \\sim C62A-C63A
 with sigma of 0.02
 C63-C64 \\sim C63A-C64A
 with sigma of 0.02
 C64-C65 \\sim C64A-C65A
 with sigma of 0.02
 C66-C65 \\sim C66A-C65A
 with sigma of 0.02
 Si3-C62 \\sim Si3-C62A
 with sigma of 0.04
 Si3-C66 \\sim Si3-C66A
 with sigma of 0.04
 C62-C64 \\sim C62A-C64A
 with sigma of 0.04
 C62-C66 \\sim C62A-C66A
 with sigma of 0.04
 C63-C65 \\sim C63A-C65A
 with sigma of 0.04
 C64-C66 \\sim C64A-C66A
 with sigma of 0.04
 C130-C132 \\sim C130-C1E
 with sigma of 0.02
 C130-C131 \\sim C130-C1D
 with sigma of 0.02
3. Uiso/Uaniso restraints and constraints
C49 \\sim C54: within 2A with sigma of 0.02 and sigma for terminal atoms of 0.01
C49A \\sim C50A \\sim C51A \\sim C52A \\sim C53A \\sim C54A: within 2A with
sigma of 0.02 and sigma for terminal atoms of 0.01
C40 \\sim C41 \\sim C42 \\sim C43 \\sim C44 \\sim C45: within 2A with sigma of
0.02 and sigma for terminal atoms of 0.01
C40A \\sim C41A \\sim C42A \\sim C43A \\sim C44A \\sim C45A: within 2A with
sigma of 0.02 and sigma for terminal atoms of 0.01
C91 \\sim C92 \\sim C93 \\sim C94 \\sim C95 \\sim C96 \\sim C97 \\sim C98 \\sim
C99 \\sim C100 \\sim C101 \\sim C102: within 2A with sigma of 0.02 and sigma
for terminal atoms of 0.01
C131 \\sim C132 \\sim C1D \\sim C1E: within 2A with sigma of 0.02 and sigma for
terminal atoms of 0.01
C62A \\sim C62 \\sim C61 \\sim C66A \\sim C65A \\sim C65 \\sim C63 \\sim C63A
\\sim C64A \\sim C64 \\sim C66: within 2A with sigma of 0.02 and sigma for
terminal atoms of 0.01
C1B \\sim C1A \\sim C1C \\sim C92A \\sim C93A \\sim C94A \\sim C91A \\sim C96A
\\sim C95A \\sim C97A \\sim C99A \\sim C98A: within 2A with sigma of 0.02 and
sigma for terminal atoms of 0.01
4. Others
 Fixed Sof: H130(0.65) H13D(0.35) C40(0.58) C41(0.58) H41(0.58) C42(0.58)
 H42(0.58) C43(0.58) H43(0.58) C44(0.58) H44(0.58) C45(0.58) H45(0.58)
 C49(0.58) C54(0.58) H54(0.58) C53(0.58) H53(0.58) C52(0.58) H52(0.58)
 C51(0.58) H51(0.58) C50(0.58) H50(0.58) C62(0.55) H62(0.55) C63(0.55)
 H63(0.55) C64(0.55) H64(0.55) C65(0.55) H65(0.55) C66(0.55) H66(0.55)
 C91(0.58) C92(0.58) C93(0.58) H93(0.58) C94(0.58) H94(0.58) C95(0.58)
 H95(0.58) C96(0.58) C97(0.58) H97(0.58) C98(0.58) H98A(0.58) H98B(0.58)
 H98C(0.58) C99(0.58) H99A(0.58) H99B(0.58) H99C(0.58) C100(0.58) H100(0.58)
 C101(0.58) H10J(0.58) H10K(0.58) H10L(0.58) C102(0.58) H10M(0.58) H10N(0.58)
 H10O(0.58) C131(0.65) H13K(0.65) H13L(0.65) H13M(0.65) C132(0.65) H13N(0.65)
 H13O(0.65) H13P(0.65) C1A(0.42) H1AA(0.42) C1B(0.42) H1BA(0.42) H1BB(0.42)
 H1BC(0.42) C1C(0.42) H1CA(0.42) H1CB(0.42) H1CC(0.42) C1D(0.35) H1DA(0.35)
 H1DB(0.35) H1DC(0.35) C1E(0.35) H1EA(0.35) H1EB(0.35) H1EC(0.35) C40A(0.42)
 C41A(0.42) H41A(0.42) C42A(0.42) H42A(0.42) C43A(0.42) H43A(0.42) C44A(0.42)
 H44A(0.42) C45A(0.42) H45A(0.42) C49A(0.42) C50A(0.42) H50A(0.42) C51A(0.42)
 H51A(0.42) C52A(0.42) H52A(0.42) C53A(0.42) H53A(0.42) C54A(0.42) H54A(0.42)
 C62A(0.45) H62A(0.45) C63A(0.45) H63A(0.45) C64A(0.45) H64A(0.45) C65A(0.45)
 H65A(0.45) C66A(0.45) H66A(0.45) C91A(0.42) C92A(0.42) C93A(0.42) H93A(0.42)
 C94A(0.42) H94A(0.42) C95A(0.42) H95A(0.42) C96A(0.42) C97A(0.42) H97A(0.42)
 C98A(0.42) H98D(0.42) H98E(0.42) H98F(0.42) C99A(0.42) H99D(0.42) H99E(0.42)
 H99F(0.42)
5.a Ternary CH refined with riding coordinates:
 C3(H3), C12(H12), C15(H15), C24(H24), C27(H27), C31(H31), C35(H35), C55(H55),
 C67(H67), C71(H71), C76(H76), C85(H85), C88(H88), C104(H104), C109(H109),
 C118(H118), C121(H121), C130(H130), C130(H13D), C133(H133), C97(H97),
 C100(H100), C1A(H1AA), C97A(H97A)
5.b Aromatic/amide H refined with riding coordinates:
 C8(H8), C9(H9), C10(H10), C20(H20), C21(H21), C22(H22), C81(H81), C82(H82),
 C83(H83), C114(H114), C115(H115), C116(H116), C126(H126), C127(H127),
 C128(H128), C41(H41), C42(H42), C43(H43), C44(H44), C45(H45), C54(H54),
 C53(H53), C52(H52), C51(H51), C50(H50), C62(H62), C63(H63), C64(H64), C65(H65),
  C66(H66), C93(H93), C94(H94), C95(H95), C41A(H41A), C42A(H42A), C43A(H43A),
 C44A(H44A), C45A(H45A), C50A(H50A), C51A(H51A), C52A(H52A), C53A(H53A),
 C54A(H54A), C62A(H62A), C63A(H63A), C64A(H64A), C65A(H65A), C66A(H66A),
 C93A(H93A), C94A(H94A), C95A(H95A)
5.c Fitted hexagon refined as free rotating group:
 C49(C54,C53,C52,C51,C50), C91A(C92A,C93A,C94A,C95A,C96A)
5.d Idealised Me refined as rotating group:
 C1(H1A,H1B,H1C), C5(H5A,H5B,H5C), C13(H13A,H13B,H13C), C14(H14A,H14B,H14C),
 C16(H16A,H16B,H16C), C17(H17A,H17B,H17C), C25(H25A,H25B,H25C), C26(H26A,H26B,
 H26C), C28(H28A,H28B,H28C), C29(H29A,H29B,H29C), C32(H32A,H32B,H32C), C33(H33A,
 H33B,H33C), C36(H36A,H36B,H36C), C37(H37A,H37B,H37C), C38(H38A,H38B,H38C),
 C39(H39A,H39B,H39C), C47(H47A,H47B,H47C), C48(H48A,H48B,H48C), C56(H56A,H56B,
 H56C), C57(H57A,H57B,H57C), C59(H59A,H59B,H59C), C60(H60A,H60B,H60C), C68(H68A,
 H68B,H68C), C69(H69A,H69B,H69C), C72(H72A,H72B,H72C), C73(H73A,H73B,H73C),
 C74(H74A,H74B,H74C), C78(H78A,H78B,H78C), C86(H86A,H86B,H86C), C87(H87A,H87B,
 H87C), C89(H89A,H89B,H89C), C90(H90A,H90B,H90C), C105(H10A,H10B,H10C),
 C106(H10D,H10E,H10F), C107(H10G,H10H,H10I), C111(H11A,H11B,H11C), C119(H11D,
 H11E,H11F), C120(H12A,H12B,H12C), C122(H12D,H12E,H12F), C123(H12G,H12H,H12I),
 C134(H13E,H13F,H13G), C135(H13H,H13I,H13J), C98(H98A,H98B,H98C), C99(H99A,H99B,
 H99C), C101(H10J,H10K,H10L), C102(H10M,H10N,H10O), C131(H13K,H13L,H13M),
 C132(H13N,H13O,H13P), C1B(H1BA,H1BB,H1BC), C1C(H1CA,H1CB,H1CC), C1D(H1DA,H1DB,
 H1DC), C1E(H1EA,H1EB,H1EC), C98A(H98D,H98E,H98F), C99A(H99D,H99E,H99F)
;

loop_
_space_group_symop_operation_xyz
'x, y, z'
'-x, -y, -z'

loop_
_atom_site_label
_atom_site_type_symbol
_atom_site_fract_x
_atom_site_fract_y
_atom_site_fract_z
_atom_site_U_iso_or_equiv
_atom_site_adp_type
_atom_site_occupancy
_atom_site_site_symmetry_order
_atom_site_calc_flag
_atom_site_refinement_flags_posn
_atom_site_refinement_flags_adp
_atom_site_refinement_flags_occupancy
_atom_site_disorder_assembly
_atom_site_disorder_group
Si1 Si 0.36703(3) 0.18853(2) 0.42196(2) 0.04142(12) Uani 1 1 d D . . . .
Si2 Si 0.62663(4) 0.08786(2) 0.32335(3) 0.04556(12) Uani 1 1 d D . . . .
Si3 Si 0.36327(3) -0.09065(2) 0.41216(2) 0.04055(11) Uani 1 1 d D . . . .
Mg1 Mg 0.51251(4) 0.23768(2) 0.52870(2) 0.03361(12) Uani 1 1 d . . . . .
Mg2 Mg 0.48868(4) 0.25918(2) 0.27308(2) 0.03660(13) Uani 1 1 d . . . . .
Mg3 Mg 0.51075(4) 0.02099(2) 0.24709(3) 0.03582(13) Uani 1 1 d . . . . .
O1 O 0.61703(7) 0.27760(5) 0.53022(5) 0.0349(2) Uani 1 1 d . . . . .
O2 O 0.48298(9) 0.23586(6) 0.45703(6) 0.0484(3) Uani 1 1 d . . . . .
O3 O 0.51748(10) 0.18181(6) 0.27509(6) 0.0525(3) Uani 1 1 d . . . . .
O4 O 0.47878(9) -0.05090(6) 0.32068(6) 0.0485(3) Uani 1 1 d . . . . .
O5 O 0.61580(7) 0.02463(5) 0.19693(5) 0.0387(3) Uani 1 1 d . . . . .
O6 O 0.38409(8) 0.30678(5) 0.23738(5) 0.0385(3) Uani 1 1 d . . . . .
N1 N 0.62871(9) 0.41658(6) 0.59605(6) 0.0328(3) Uani 1 1 d . . . . .
N2 N 0.77252(9) 0.39323(7) 0.50000(7) 0.0377(3) Uani 1 1 d . . . . .
N3 N 0.49641(8) 0.32816(6) 0.52114(6) 0.0325(3) Uani 1 1 d . . . . .
N4 N 0.50950(10) 0.26108(6) 0.35431(6) 0.0399(3) Uani 1 1 d . . . . .
N5 N 0.48951(10) 0.10541(7) 0.24882(7) 0.0421(3) Uani 1 1 d . . . . .
N6 N 0.50691(10) -0.15427(6) 0.38988(6) 0.0375(3) Uani 1 1 d . . . . .
N7 N 0.49613(9) 0.00929(6) 0.16875(6) 0.0352(3) Uani 1 1 d . . . . .
N8 N 0.77442(10) 0.00369(8) 0.09625(8) 0.0497(4) Uani 1 1 d D . . . .
N9 N 0.61137(9) 0.08176(6) -0.00143(7) 0.0380(3) Uani 1 1 d . . . . .
N10 N 0.50412(9) 0.33455(6) 0.18267(6) 0.0358(3) Uani 1 1 d . . . . .
N11 N 0.38311(9) 0.50291(6) 0.08248(6) 0.0336(3) Uani 1 1 d . . . . .
N12 N 0.22667(10) 0.40143(7) 0.13475(7) 0.0407(3) Uani 1 1 d . . . . .
C1 C 0.67302(12) 0.30537(8) 0.63109(8) 0.0407(4) Uani 1 1 d . . . . .
H1A H 0.6815 0.3045 0.6700 0.061 Uiso 1 1 calc GR . . . .
H1B H 0.7241 0.2953 0.6149 0.061 Uiso 1 1 calc GR . . . .
H1C H 0.6327 0.2749 0.6376 0.061 Uiso 1 1 calc GR . . . .
C2 C 0.64316(10) 0.36988(7) 0.58546(7) 0.0306(3) Uani 1 1 d . . . . .
C3 C 0.62659(10) 0.38144(7) 0.52019(7) 0.0298(3) Uani 1 1 d . . . . .
H3 H 0.5938 0.4207 0.5002 0.036 Uiso 1 1 calc R . . . .
C4 C 0.70522(10) 0.38926(7) 0.47935(8) 0.0342(3) Uani 1 1 d . . . . .
C5 C 0.69459(12) 0.39397(9) 0.41642(8) 0.0433(4) Uani 1 1 d . . . . .
H5A H 0.7427 0.4122 0.3895 0.065 Uiso 1 1 calc GR . . . .
H5B H 0.6470 0.4201 0.3984 0.065 Uiso 1 1 calc GR . . . .
H5C H 0.6873 0.3525 0.4212 0.065 Uiso 1 1 calc GR . . . .
C6 C 0.84780(11) 0.40250(9) 0.46275(9) 0.0422(4) Uani 1 1 d . . . . .
C7 C 0.88885(12) 0.35176(10) 0.45889(10) 0.0514(5) Uani 1 1 d . . . . .
C8 C 0.96356(13) 0.36328(12) 0.42369(11) 0.0608(6) Uani 1 1 d . . . . .
H8 H 0.9917 0.3304 0.4200 0.073 Uiso 1 1 calc R . . . .
C9 C 0.99639(13) 0.42275(12) 0.39429(11) 0.0621(6) Uani 1 1 d . . . . .
H9 H 1.0463 0.4296 0.3710 0.074 Uiso 1 1 calc R . . . .
C10 C 0.95586(13) 0.47164(11) 0.39919(10) 0.0548(5) Uani 1 1 d . . . . .
H10 H 0.9787 0.5115 0.3789 0.066 Uiso 1 1 calc R . . . .
C11 C 0.88139(12) 0.46315(9) 0.43374(9) 0.0454(4) Uani 1 1 d . . . . .
C12 C 0.83584(13) 0.51816(9) 0.43747(10) 0.0499(5) Uani 1 1 d . . . . .
H12 H 0.8028 0.5010 0.4771 0.060 Uiso 1 1 calc R . . . .
C13 C 0.77679(15) 0.54960(11) 0.38532(11) 0.0648(6) Uani 1 1 d . . . . .
H13A H 0.8071 0.5644 0.3457 0.097 Uiso 1 1 calc GR . . . .
H13B H 0.7489 0.5847 0.3878 0.097 Uiso 1 1 calc GR . . . .
H13C H 0.7370 0.5196 0.3895 0.097 Uiso 1 1 calc GR . . . .
C14 C 0.89279(16) 0.56711(12) 0.43663(13) 0.0724(7) Uani 1 1 d . . . . .
H14A H 0.9336 0.5461 0.4668 0.109 Uiso 1 1 calc GR . . . .
H14B H 0.8609 0.5962 0.4468 0.109 Uiso 1 1 calc GR . . . .
H14C H 0.9195 0.5898 0.3958 0.109 Uiso 1 1 calc GR . . . .
C15 C 0.85584(15) 0.28530(11) 0.49435(14) 0.0716(7) Uani 1 1 d . . . . .
H15 H 0.7964 0.2890 0.5026 0.086 Uiso 1 1 calc R . . . .
C16 C 0.8679(2) 0.24849(17) 0.4577(2) 0.1368(18) Uani 1 1 d . . . . .
H16A H 0.8450 0.2725 0.4176 0.205 Uiso 1 1 calc GR . . . .
H16B H 0.8407 0.2088 0.4803 0.205 Uiso 1 1 calc GR . . . .
H16C H 0.9258 0.2410 0.4520 0.205 Uiso 1 1 calc GR . . . .
C17 C 0.8947(2) 0.25075(16) 0.55705(18) 0.1260(15) Uani 1 1 d . . . . .
H17A H 0.9530 0.2458 0.5505 0.189 Uiso 1 1 calc GR . . . .
H17B H 0.8708 0.2099 0.5810 0.189 Uiso 1 1 calc GR . . . .
H17C H 0.8849 0.2747 0.5792 0.189 Uiso 1 1 calc GR . . . .
C18 C 0.64281(11) 0.41133(7) 0.65551(7) 0.0340(3) Uani 1 1 d . . . . .
C19 C 0.57327(11) 0.41358(7) 0.69235(8) 0.0355(4) Uani 1 1 d . . . . .
C20 C 0.58613(12) 0.41238(8) 0.74889(8) 0.0410(4) Uani 1 1 d . . . . .
H20 H 0.5408 0.4136 0.7741 0.049 Uiso 1 1 calc R . . . .
C21 C 0.66417(13) 0.40948(8) 0.76823(8) 0.0444(4) Uani 1 1 d . . . . .
H21 H 0.6714 0.4078 0.8065 0.053 Uiso 1 1 calc R . . . .
C22 C 0.73158(13) 0.40911(9) 0.73062(9) 0.0477(4) Uani 1 1 d . . . . .
H22 H 0.7843 0.4077 0.7437 0.057 Uiso 1 1 calc R . . . .
C23 C 0.72260(12) 0.41076(9) 0.67354(9) 0.0425(4) Uani 1 1 d . . . . .
C24 C 0.79870(13) 0.41542(12) 0.63143(11) 0.0601(6) Uani 1 1 d . . . . .
H24 H 0.7814 0.4099 0.5967 0.072 Uiso 1 1 calc R . . . .
C25 C 0.83271(17) 0.48200(15) 0.60422(13) 0.0857(9) Uani 1 1 d . . . . .
H25A H 0.7907 0.5126 0.5821 0.129 Uiso 1 1 calc GR . . . .
H25B H 0.8794 0.4862 0.5761 0.129 Uiso 1 1 calc GR . . . .
H25C H 0.8492 0.4889 0.6375 0.129 Uiso 1 1 calc GR . . . .
C26 C 0.86408(17) 0.36516(18) 0.66412(16) 0.1005(11) Uani 1 1 d . . . . .
H26A H 0.8863 0.3722 0.6956 0.151 Uiso 1 1 calc GR . . . .
H26B H 0.9074 0.3672 0.6342 0.151 Uiso 1 1 calc GR . . . .
H26C H 0.8399 0.3242 0.6832 0.151 Uiso 1 1 calc GR . . . .
C27 C 0.48788(12) 0.41511(8) 0.67143(8) 0.0412(4) Uani 1 1 d . . . . .
H27 H 0.4898 0.4412 0.6259 0.049 Uiso 1 1 calc R . . . .
C28 C 0.42247(13) 0.44460(11) 0.69880(10) 0.0546(5) Uani 1 1 d . . . . .
H28A H 0.4144 0.4175 0.7429 0.082 Uiso 1 1 calc GR . . . .
H28B H 0.3715 0.4498 0.6792 0.082 Uiso 1 1 calc GR . . . .
H28C H 0.4404 0.4850 0.6914 0.082 Uiso 1 1 calc GR . . . .
C29 C 0.46183(13) 0.34950(10) 0.68609(10) 0.0512(5) Uani 1 1 d . . . . .
H29A H 0.5016 0.3320 0.6670 0.077 Uiso 1 1 calc GR . . . .
H29B H 0.4088 0.3523 0.6701 0.077 Uiso 1 1 calc GR . . . .
H29C H 0.4587 0.3228 0.7305 0.077 Uiso 1 1 calc GR . . . .
C30 C 0.57585(10) 0.32809(7) 0.52323(7) 0.0298(3) Uani 1 1 d . . . . .
C31 C 0.44296(11) 0.38377(8) 0.50695(9) 0.0404(4) Uani 1 1 d . . . . .
H31 H 0.4658 0.4093 0.5235 0.049 Uiso 1 1 calc R . . . .
C32 C 0.43807(14) 0.42271(9) 0.43706(10) 0.0555(5) Uani 1 1 d . . . . .
H32A H 0.4923 0.4356 0.4181 0.083 Uiso 1 1 calc GR . . . .
H32B H 0.4034 0.4594 0.4278 0.083 Uiso 1 1 calc GR . . . .
H32C H 0.4153 0.3979 0.4208 0.083 Uiso 1 1 calc GR . . . .
C33 C 0.35724(12) 0.36265(10) 0.53733(10) 0.0537(5) Uani 1 1 d . . . . .
H33A H 0.3344 0.3382 0.5207 0.081 Uiso 1 1 calc GR . . . .
H33B H 0.3224 0.3991 0.5288 0.081 Uiso 1 1 calc GR . . . .
H33C H 0.3609 0.3373 0.5816 0.081 Uiso 1 1 calc GR . . . .
C34 C 0.46607(12) 0.23373(7) 0.40718(8) 0.0377(4) Uani 1 1 d . . . . .
C35 C 0.58082(14) 0.29923(9) 0.35059(9) 0.0489(5) Uani 1 1 d . . . . .
H35 H 0.5906 0.2921 0.3927 0.059 Uiso 1 1 calc R . . . .
C36 C 0.55907(15) 0.36871(9) 0.31009(10) 0.0563(5) Uani 1 1 d . . . . .
H36A H 0.5473 0.3758 0.2692 0.084 Uiso 1 1 calc GR . . . .
H36B H 0.6047 0.3939 0.3068 0.084 Uiso 1 1 calc GR . . . .
H36C H 0.5115 0.3802 0.3287 0.084 Uiso 1 1 calc GR . . . .
C37 C 0.65658(15) 0.27856(11) 0.32481(12) 0.0654(6) Uani 1 1 d . . . . .
H37A H 0.6678 0.2345 0.3513 0.098 Uiso 1 1 calc GR . . . .
H37B H 0.7028 0.3026 0.3231 0.098 Uiso 1 1 calc GR . . . .
H37C H 0.6475 0.2855 0.2835 0.098 Uiso 1 1 calc GR . . . .
C38 C 0.33640(14) 0.17474(9) 0.35771(9) 0.0510(5) Uani 1 1 d . . . . .
H38A H 0.3269 0.2146 0.3216 0.076 Uiso 1 1 calc GR . . . .
H38B H 0.2868 0.1509 0.3706 0.076 Uiso 1 1 calc GR . . . .
H38C H 0.3797 0.1516 0.3477 0.076 Uiso 1 1 calc GR . . . .
C39 C 0.38206(17) 0.11085(9) 0.49225(9) 0.0610(6) Uani 1 1 d . . . . .
H39A H 0.4229 0.0861 0.4823 0.092 Uiso 1 1 calc GR . . . .
H39B H 0.3309 0.0889 0.5054 0.092 Uiso 1 1 calc GR . . . .
H39C H 0.4001 0.1174 0.5253 0.092 Uiso 1 1 calc GR . . . .
C46 C 0.53256(12) 0.12781(8) 0.27683(8) 0.0392(4) Uani 1 1 d . . . . .
C47 C 0.6040(2) 0.08291(12) 0.40139(11) 0.0803(9) Uani 1 1 d . . . . .
H47A H 0.5844 0.1234 0.3964 0.120 Uiso 1 1 calc GR . . . .
H47B H 0.6533 0.0707 0.4240 0.120 Uiso 1 1 calc GR . . . .
H47C H 0.5625 0.0521 0.4241 0.120 Uiso 1 1 calc GR . . . .
C48 C 0.65384(13) 0.00766(8) 0.33340(9) 0.0472(4) Uani 1 1 d . . . . .
H48A H 0.6083 -0.0197 0.3542 0.071 Uiso 1 1 calc GR . . . .
H48B H 0.7013 -0.0087 0.3580 0.071 Uiso 1 1 calc GR . . . .
H48C H 0.6661 0.0100 0.2932 0.071 Uiso 1 1 calc GR . . . .
C55 C 0.42116(15) 0.14557(10) 0.21118(10) 0.0575(6) Uani 1 1 d . . . . .
H55 H 0.4119 0.1816 0.2194 0.069 Uiso 1 1 calc R . . . .
C56 C 0.44573(17) 0.17010(10) 0.14232(10) 0.0647(6) Uani 1 1 d . . . . .
H56A H 0.4932 0.1961 0.1314 0.097 Uiso 1 1 calc GR . . . .
H56B H 0.4009 0.1947 0.1178 0.097 Uiso 1 1 calc GR . . . .
H56C H 0.4587 0.1351 0.1343 0.097 Uiso 1 1 calc GR . . . .
C57 C 0.34406(15) 0.10823(14) 0.23023(12) 0.0757(7) Uani 1 1 d . . . . .
H57A H 0.3538 0.0709 0.2257 0.114 Uiso 1 1 calc GR . . . .
H57B H 0.3007 0.1334 0.2042 0.114 Uiso 1 1 calc GR . . . .
H57C H 0.3282 0.0965 0.2730 0.114 Uiso 1 1 calc GR . . . .
C58 C 0.46289(11) -0.10187(7) 0.37163(8) 0.0364(4) Uani 1 1 d . . . . .
C59 C 0.37272(17) -0.01522(9) 0.41504(10) 0.0610(6) Uani 1 1 d . . . . .
H59A H 0.4133 -0.0206 0.4439 0.092 Uiso 1 1 calc GR . . . .
H59B H 0.3205 -0.0038 0.4285 0.092 Uiso 1 1 calc GR . . . .
H59C H 0.3893 0.0175 0.3742 0.092 Uiso 1 1 calc GR . . . .
C60 C 0.33944(13) -0.15539(8) 0.49239(9) 0.0462(4) Uani 1 1 d . . . . .
H60A H 0.3295 -0.1934 0.4905 0.069 Uiso 1 1 calc GR . . . .
H60B H 0.2912 -0.1439 0.5104 0.069 Uiso 1 1 calc GR . . . .
H60C H 0.3853 -0.1623 0.5177 0.069 Uiso 1 1 calc GR . . . .
C61 C 0.28346(13) -0.08573(10) 0.35850(10) 0.0509(5) Uani 1 1 d . U . . .
C67 C 0.57668(13) -0.15566(8) 0.34702(9) 0.0456(4) Uani 1 1 d . . . . .
H67 H 0.5843 -0.1129 0.3124 0.055 Uiso 1 1 calc R . . . .
C68 C 0.55431(15) -0.19866(9) 0.32081(9) 0.0533(5) Uani 1 1 d . . . . .
H68A H 0.5453 -0.2405 0.3544 0.080 Uiso 1 1 calc GR . . . .
H68B H 0.5986 -0.1999 0.2930 0.080 Uiso 1 1 calc GR . . . .
H68C H 0.5050 -0.1827 0.2985 0.080 Uiso 1 1 calc GR . . . .
C69 C 0.65462(14) -0.17730(11) 0.38194(12) 0.0630(6) Uani 1 1 d . . . . .
H69A H 0.6671 -0.1482 0.3966 0.095 Uiso 1 1 calc GR . . . .
H69B H 0.6993 -0.1789 0.3546 0.095 Uiso 1 1 calc GR . . . .
H69C H 0.6471 -0.2186 0.4169 0.095 Uiso 1 1 calc GR . . . .
C70 C 0.57553(11) 0.01419(7) 0.15886(8) 0.0344(3) Uani 1 1 d . . . . .
C71 C 0.44410(12) -0.00933(8) 0.13380(9) 0.0416(4) Uani 1 1 d . . . . .
H71 H 0.4697 0.0041 0.0918 0.050 Uiso 1 1 calc R . . . .
C72 C 0.35984(13) 0.02264(10) 0.12853(11) 0.0561(5) Uani 1 1 d . . . . .
H72A H 0.3336 0.0083 0.1695 0.084 Uiso 1 1 calc GR . . . .
H72B H 0.3266 0.0122 0.1039 0.084 Uiso 1 1 calc GR . . . .
H72C H 0.3660 0.0676 0.1089 0.084 Uiso 1 1 calc GR . . . .
C73 C 0.43706(14) -0.08081(9) 0.16739(10) 0.0512(5) Uani 1 1 d . . . . .
H73A H 0.4909 -0.1000 0.1693 0.077 Uiso 1 1 calc GR . . . .
H73B H 0.4024 -0.0932 0.1451 0.077 Uiso 1 1 calc GR . . . .
H73C H 0.4135 -0.0943 0.2090 0.077 Uiso 1 1 calc GR . . . .
C74 C 0.70321(13) -0.08618(9) 0.18437(10) 0.0561(5) Uani 1 1 d . . . . .
H74A H 0.7467 -0.1134 0.1812 0.084 Uiso 1 1 calc GR . . . .
H74B H 0.6509 -0.1042 0.1873 0.084 Uiso 1 1 calc GR . . . .
H74C H 0.7089 -0.0816 0.2209 0.084 Uiso 1 1 calc GR . . . .
C75 C 0.70816(12) -0.02238(9) 0.12736(9) 0.0425(4) Uani 1 1 d . . . . .
C76 C 0.62643(11) 0.01080(7) 0.10514(8) 0.0356(4) Uani 1 1 d . . . . .
H76 H 0.5963 -0.0150 0.0925 0.043 Uiso 1 1 calc R . . . .
C77 C 0.63278(11) 0.07625(7) 0.04979(8) 0.0358(4) Uani 1 1 d . . . . .
C78 C 0.65961(14) 0.12913(8) 0.06037(9) 0.0491(5) Uani 1 1 d . . . . .
H78A H 0.6696 0.1660 0.0209 0.074 Uiso 1 1 calc GR . . . .
H78B H 0.7093 0.1166 0.0826 0.074 Uiso 1 1 calc GR . . . .
H78C H 0.6171 0.1386 0.0844 0.074 Uiso 1 1 calc GR . . . .
C79 C 0.61022(12) 0.14143(8) -0.05667(8) 0.0400(4) Uani 1 1 d . . . . .
C80 C 0.68211(13) 0.16356(9) -0.09520(9) 0.0477(4) Uani 1 1 d . . . . .
C81 C 0.67520(15) 0.21714(9) -0.15322(9) 0.0557(5) Uani 1 1 d . . . . .
H81 H 0.7221 0.2328 -0.1795 0.067 Uiso 1 1 calc R . . . .
C82 C 0.60092(17) 0.24689(9) -0.17196(10) 0.0588(6) Uani 1 1 d . . . . .
H82 H 0.5973 0.2816 -0.2114 0.071 Uiso 1 1 calc R . . . .
C83 C 0.53087(15) 0.22570(9) -0.13265(9) 0.0534(5) Uani 1 1 d . . . . .
H83 H 0.4807 0.2470 -0.1455 0.064 Uiso 1 1 calc R . . . .
C84 C 0.53439(13) 0.17293(8) -0.07408(9) 0.0429(4) Uani 1 1 d . . . . .
C85 C 0.45802(13) 0.14815(9) -0.03072(9) 0.0480(4) Uani 1 1 d . . . . .
H85 H 0.4764 0.1258 0.0120 0.058 Uiso 1 1 calc R . . . .
C86 C 0.41766(16) 0.09967(11) -0.04311(11) 0.0632(6) Uani 1 1 d . . . . .
H86A H 0.3966 0.1203 -0.0840 0.095 Uiso 1 1 calc GR . . . .
H86B H 0.3732 0.0804 -0.0125 0.095 Uiso 1 1 calc GR . . . .
H86C H 0.4578 0.0678 -0.0406 0.095 Uiso 1 1 calc GR . . . .
C87 C 0.39657(17) 0.19962(11) -0.03355(13) 0.0743(7) Uani 1 1 d . . . . .
H87A H 0.4244 0.2302 -0.0275 0.111 Uiso 1 1 calc GR . . . .
H87B H 0.3536 0.1811 -0.0014 0.111 Uiso 1 1 calc GR . . . .
H87C H 0.3730 0.2199 -0.0736 0.111 Uiso 1 1 calc GR . . . .
C88 C 0.76446(15) 0.13086(12) -0.07649(11) 0.0640(6) Uani 1 1 d . . . . .
H88 H 0.7570 0.0971 -0.0334 0.077 Uiso 1 1 calc R . . . .
C89 C 0.8305(2) 0.17368(18) -0.07744(19) 0.1111(12) Uani 1 1 d . . . . .
H89A H 0.8428 0.2053 -0.1197 0.167 Uiso 1 1 calc GR . . . .
H89B H 0.8794 0.1490 -0.0604 0.167 Uiso 1 1 calc GR . . . .
H89C H 0.8108 0.1937 -0.0528 0.167 Uiso 1 1 calc GR . . . .
C90 C 0.79350(19) 0.10010(17) -0.1157(2) 0.1093(12) Uani 1 1 d . . . . .
H90A H 0.7532 0.0708 -0.1122 0.164 Uiso 1 1 calc GR . . . .
H90B H 0.8449 0.0780 -0.1014 0.164 Uiso 1 1 calc GR . . . .
H90C H 0.8010 0.1318 -0.1585 0.164 Uiso 1 1 calc GR . . . .
C103 C 0.42457(11) 0.34244(7) 0.18516(7) 0.0344(4) Uani 1 1 d . . . . .
C104 C 0.55530(12) 0.36742(8) 0.12455(8) 0.0407(4) Uani 1 1 d . . . . .
H104 H 0.5287 0.4081 0.0977 0.049 Uiso 1 1 calc R . . . .
C105 C 0.63923(13) 0.37921(10) 0.13945(10) 0.0558(5) Uani 1 1 d . . . . .
H10A H 0.6327 0.4033 0.1617 0.084 Uiso 1 1 calc GR . . . .
H10B H 0.6719 0.4023 0.1013 0.084 Uiso 1 1 calc GR . . . .
H10C H 0.6663 0.3395 0.1648 0.084 Uiso 1 1 calc GR . . . .
C106 C 0.56248(14) 0.32753(9) 0.09112(9) 0.0524(5) Uani 1 1 d . . . . .
H10D H 0.5889 0.2877 0.1170 0.079 Uiso 1 1 calc GR . . . .
H10E H 0.5946 0.3493 0.0525 0.079 Uiso 1 1 calc GR . . . .
H10F H 0.5084 0.3204 0.0827 0.079 Uiso 1 1 calc GR . . . .
C107 C 0.28683(14) 0.30393(9) 0.13619(11) 0.0549(5) Uani 1 1 d . . . . .
H10G H 0.3053 0.2711 0.1752 0.082 Uiso 1 1 calc GR . . . .
H10H H 0.3225 0.3048 0.1025 0.082 Uiso 1 1 calc GR . . . .
H10I H 0.2316 0.2959 0.1311 0.082 Uiso 1 1 calc GR . . . .
C108 C 0.28855(12) 0.36660(8) 0.13580(8) 0.0383(4) Uani 1 1 d . . . . .
C109 C 0.37337(11) 0.39123(7) 0.13271(7) 0.0333(3) Uani 1 1 d . . . . .
H109 H 0.4015 0.3982 0.0930 0.040 Uiso 1 1 calc R . . . .
C110 C 0.36969(10) 0.45411(7) 0.13410(7) 0.0334(3) Uani 1 1 d . . . . .
C111 C 0.35396(13) 0.45166(8) 0.19666(8) 0.0432(4) Uani 1 1 d . . . . .
H11A H 0.4041 0.4399 0.2183 0.065 Uiso 1 1 calc GR . . . .
H11B H 0.3127 0.4211 0.2206 0.065 Uiso 1 1 calc GR . . . .
H11C H 0.3351 0.4925 0.1910 0.065 Uiso 1 1 calc GR . . . .
C112 C 0.38422(11) 0.56363(7) 0.07972(7) 0.0344(3) Uani 1 1 d . . . . .
C113 C 0.31413(12) 0.60343(8) 0.06199(8) 0.0412(4) Uani 1 1 d . . . . .
C114 C 0.31919(14) 0.66364(8) 0.05583(8) 0.0483(5) Uani 1 1 d . . . . .
H114 H 0.2730 0.6905 0.0449 0.058 Uiso 1 1 calc R . . . .
C115 C 0.39116(15) 0.68445(8) 0.06556(9) 0.0517(5) Uani 1 1 d . . . . .
H115 H 0.3932 0.7248 0.0614 0.062 Uiso 1 1 calc R . . . .
C116 C 0.45994(14) 0.64524(8) 0.08148(8) 0.0474(5) Uani 1 1 d . . . . .
H116 H 0.5084 0.6598 0.0876 0.057 Uiso 1 1 calc R . . . .
C117 C 0.45876(12) 0.58423(8) 0.08871(7) 0.0383(4) Uani 1 1 d . . . . .
C118 C 0.53625(12) 0.54285(9) 0.10131(8) 0.0413(4) Uani 1 1 d . . . . .
H118 H 0.5193 0.4988 0.1255 0.050 Uiso 1 1 calc R . . . .
C119 C 0.59845(16) 0.55394(14) 0.13858(13) 0.0752(7) Uani 1 1 d . . . . .
H11D H 0.6171 0.5966 0.1157 0.113 Uiso 1 1 calc GR . . . .
H11E H 0.6446 0.5251 0.1455 0.113 Uiso 1 1 calc GR . . . .
H11F H 0.5728 0.5471 0.1780 0.113 Uiso 1 1 calc GR . . . .
C120 C 0.57753(14) 0.55087(10) 0.03961(9) 0.0540(5) Uani 1 1 d . . . . .
H12A H 0.5390 0.5412 0.0175 0.081 Uiso 1 1 calc GR . . . .
H12B H 0.6246 0.5227 0.0478 0.081 Uiso 1 1 calc GR . . . .
H12C H 0.5948 0.5937 0.0147 0.081 Uiso 1 1 calc GR . . . .
C121 C 0.23522(13) 0.58152(10) 0.05026(11) 0.0545(5) Uani 1 1 d . . . . .
H121 H 0.2497 0.5459 0.0421 0.065 Uiso 1 1 calc R . . . .
C122 C 0.17522(17) 0.55790(15) 0.10651(15) 0.0921(9) Uani 1 1 d . . . . .
H12D H 0.1996 0.5225 0.1410 0.138 Uiso 1 1 calc GR . . . .
H12E H 0.1257 0.5450 0.0970 0.138 Uiso 1 1 calc GR . . . .
H12F H 0.1622 0.5911 0.1173 0.138 Uiso 1 1 calc GR . . . .
C123 C 0.19370(17) 0.63302(12) -0.00764(14) 0.0775(7) Uani 1 1 d . . . . .
H12G H 0.1743 0.6671 0.0003 0.116 Uiso 1 1 calc GR . . . .
H12H H 0.1480 0.6155 -0.0164 0.116 Uiso 1 1 calc GR . . . .
H12I H 0.2329 0.6485 -0.0428 0.116 Uiso 1 1 calc GR . . . .
C124 C 0.14531(13) 0.38335(8) 0.13360(10) 0.0477(4) Uani 1 1 d . . . . .
C125 C 0.11427(14) 0.39719(10) 0.07625(11) 0.0574(5) Uani 1 1 d . . . . .
C126 C 0.03172(16) 0.38476(12) 0.07666(13) 0.0734(7) Uani 1 1 d . . . . .
H126 H 0.0095 0.3933 0.0393 0.088 Uiso 1 1 calc R . . . .
C127 C -0.01775(16) 0.36026(13) 0.13049(15) 0.0789(8) Uani 1 1 d . . . . .
H127 H -0.0730 0.3531 0.1293 0.095 Uiso 1 1 calc R . . . .
C128 C 0.01446(16) 0.34621(13) 0.18628(14) 0.0750(7) Uani 1 1 d . . . . .
H128 H -0.0194 0.3288 0.2227 0.090 Uiso 1 1 calc R . . . .
C129 C 0.09617(14) 0.35736(10) 0.18952(11) 0.0563(5) Uani 1 1 d . . . . .
C130 C 0.13195(16) 0.34406(12) 0.25045(11) 0.0650(6) Uani 1 1 d D . . . .
H130 H 0.1912 0.3357 0.2466 0.078 Uiso 0.65 1 calc R . P A 1
H13D H 0.1890 0.3583 0.2412 0.078 Uiso 0.35 1 calc R . P B 2
C133 C 0.16638(17) 0.42576(12) 0.01538(11) 0.0714(7) Uani 1 1 d . . . . .
H133 H 0.2218 0.4311 0.0251 0.086 Uiso 1 1 calc R . . . .
C134 C 0.1748(2) 0.38302(15) -0.01520(14) 0.0939(9) Uani 1 1 d . . . . .
H13E H 0.1941 0.3418 0.0143 0.141 Uiso 1 1 calc GR . . . .
H13F H 0.2135 0.4006 -0.0507 0.141 Uiso 1 1 calc GR . . . .
H13G H 0.1221 0.3797 -0.0285 0.141 Uiso 1 1 calc GR . . . .
C135 C 0.1335(2) 0.49068(13) -0.02996(13) 0.0983(11) Uani 1 1 d . . . . .
H13H H 0.0804 0.4867 -0.0423 0.147 Uiso 1 1 calc GR . . . .
H13I H 0.1708 0.5093 -0.0661 0.147 Uiso 1 1 calc GR . . . .
H13J H 0.1284 0.5170 -0.0101 0.147 Uiso 1 1 calc GR . . . .
C40 C 0.2928(6) 0.2460(3) 0.4327(5) 0.0445(16) Uani 0.58 1 d D U P C 1
C41 C 0.2970(4) 0.3103(3) 0.3920(3) 0.0559(14) Uani 0.58 1 d D U P C 1
H41 H 0.3364 0.3247 0.3589 0.067 Uiso 0.58 1 calc R . P C 1
C42 C 0.2439(4) 0.3539(3) 0.3995(3) 0.0722(16) Uani 0.58 1 d D U P C 1
H42 H 0.2485 0.3968 0.3719 0.087 Uiso 0.58 1 calc R . P C 1
C43 C 0.1838(4) 0.3333(4) 0.4483(4) 0.0735(16) Uani 0.58 1 d D U P C 1
H43 H 0.1493 0.3623 0.4545 0.088 Uiso 0.58 1 calc R . P C 1
C44 C 0.1764(5) 0.2705(4) 0.4868(4) 0.078(2) Uani 0.58 1 d D U P C 1
H44 H 0.1347 0.2561 0.5184 0.094 Uiso 0.58 1 calc R . P C 1
C45 C 0.2305(4) 0.2273(3) 0.4795(3) 0.0661(16) Uani 0.58 1 d D U P C 1
H45 H 0.2247 0.1845 0.5068 0.079 Uiso 0.58 1 calc R . P C 1
C49 C 0.7146(2) 0.1400(2) 0.28931(18) 0.0567(14) Uani 0.58 1 d D U P D 1
C54 C 0.7773(3) 0.1391(2) 0.32552(19) 0.0946(17) Uani 0.58 1 d DG U P D 1
H54 H 0.7736 0.1130 0.3685 0.113 Uiso 0.58 1 calc R . P D 1
C53 C 0.8453(2) 0.1770(3) 0.2975(3) 0.147(3) Uani 0.58 1 d DG . P D 1
H53 H 0.8872 0.1764 0.3217 0.176 Uiso 0.58 1 calc R . P D 1
C52 C 0.8507(3) 0.2160(3) 0.2333(3) 0.131(5) Uani 0.58 1 d DG . P D 1
H52 H 0.8962 0.2414 0.2145 0.157 Uiso 0.58 1 calc R . P D 1
C51 C 0.7880(3) 0.2170(2) 0.1971(2) 0.121(3) Uani 0.58 1 d DG . P D 1
H51 H 0.7916 0.2430 0.1541 0.145 Uiso 0.58 1 calc R . P D 1
C50 C 0.7200(2) 0.1790(2) 0.22508(18) 0.0802(15) Uani 0.58 1 d DG . P D 1
H50 H 0.6781 0.1796 0.2008 0.096 Uiso 0.58 1 calc R . P D 1
C62 C 0.2814(8) -0.1353(4) 0.3429(5) 0.058(2) Uani 0.55 1 d D U P E 1
H62 H 0.3175 -0.1697 0.3615 0.069 Uiso 0.55 1 calc R . P E 1
C63 C 0.2282(7) -0.1347(4) 0.3013(5) 0.070(2) Uani 0.55 1 d D U P E 1
H63 H 0.2252 -0.1696 0.2948 0.084 Uiso 0.55 1 calc R . P E 1
C64 C 0.1795(7) -0.0819(6) 0.2694(6) 0.078(2) Uani 0.55 1 d D U P E 1
H64 H 0.1471 -0.0798 0.2387 0.094 Uiso 0.55 1 calc R . P E 1
C65 C 0.1780(5) -0.0324(4) 0.2822(3) 0.0806(19) Uani 0.55 1 d D U P E 1
H65 H 0.1425 0.0020 0.2622 0.097 Uiso 0.55 1 calc R . P E 1
C66 C 0.2310(5) -0.0342(4) 0.3262(3) 0.0673(17) Uani 0.55 1 d D U P E 1
H66 H 0.2309 0.0002 0.3339 0.081 Uiso 0.55 1 calc R . P E 1
C91 C 0.8509(4) -0.0272(4) 0.1181(3) 0.059(3) Uani 0.58 1 d D U P F 1
C92 C 0.8882(5) -0.0652(4) 0.0945(4) 0.075(3) Uani 0.58 1 d D U P F 1
C93 C 0.9602(6) -0.0978(5) 0.1223(5) 0.098(3) Uani 0.58 1 d D U P F 1
H93 H 0.9865 -0.1248 0.1087 0.118 Uiso 0.58 1 calc R . P F 1
C94 C 0.9923(6) -0.0913(6) 0.1679(5) 0.106(3) Uani 0.58 1 d D U P F 1
H94 H 1.0373 -0.1166 0.1880 0.127 Uiso 0.58 1 calc R . P F 1
C95 C 0.9598(6) -0.0477(5) 0.1856(4) 0.097(3) Uani 0.58 1 d D U P F 1
H95 H 0.9866 -0.0399 0.2135 0.117 Uiso 0.58 1 calc R . P F 1
C96 C 0.8877(5) -0.0158(4) 0.1617(3) 0.0694(18) Uani 0.58 1 d D U P F 1
C97 C 0.8526(5) 0.0351(4) 0.1773(3) 0.0876(19) Uani 0.58 1 d D U P F 1
H97 H 0.7924 0.0328 0.1799 0.105 Uiso 0.58 1 calc R . P F 1
C98 C 0.8777(5) 0.0310(4) 0.2382(3) 0.108(2) Uani 0.58 1 d D U P F 1
H98A H 0.8644 -0.0098 0.2722 0.162 Uiso 0.58 1 calc GR . P F 1
H98B H 0.8485 0.0631 0.2452 0.162 Uiso 0.58 1 calc GR . P F 1
H98C H 0.9359 0.0371 0.2357 0.162 Uiso 0.58 1 calc GR . P F 1
C99 C 0.8761(5) 0.0999(3) 0.1232(3) 0.104(2) Uani 0.58 1 d D U P F 1
H99A H 0.9347 0.1043 0.1205 0.156 Uiso 0.58 1 calc GR . P F 1
H99B H 0.8491 0.1325 0.1304 0.156 Uiso 0.58 1 calc GR . P F 1
H99C H 0.8591 0.1033 0.0848 0.156 Uiso 0.58 1 calc GR . P F 1
C100 C 0.8528(6) -0.0726(5) 0.0420(4) 0.0648(18) Uani 0.58 1 d D U P F 1
H100 H 0.8070 -0.0421 0.0252 0.078 Uiso 0.58 1 calc R . P F 1
C101 C 0.8211(7) -0.1393(4) 0.0651(5) 0.095(3) Uani 0.58 1 d D U P F 1
H10J H 0.8663 -0.1693 0.0787 0.142 Uiso 0.58 1 calc GR . P F 1
H10K H 0.7960 -0.1414 0.0317 0.142 Uiso 0.58 1 calc GR . P F 1
H10L H 0.7811 -0.1491 0.0993 0.142 Uiso 0.58 1 calc GR . P F 1
C102 C 0.9210(5) -0.0583(4) -0.0110(3) 0.0699(16) Uani 0.58 1 d D U P F 1
H10M H 0.9474 -0.0197 -0.0206 0.105 Uiso 0.58 1 calc GR . P F 1
H10N H 0.8967 -0.0539 -0.0475 0.105 Uiso 0.58 1 calc GR . P F 1
H10O H 0.9612 -0.0923 0.0025 0.105 Uiso 0.58 1 calc GR . P F 1
C131 C 0.0958(5) 0.2857(3) 0.3104(3) 0.098(2) Uani 0.65 1 d D U P G 1
H13K H 0.0379 0.2929 0.3163 0.147 Uiso 0.65 1 calc GR . P G 1
H13L H 0.1235 0.2802 0.3462 0.147 Uiso 0.65 1 calc GR . P G 1
H13M H 0.1040 0.2485 0.3055 0.147 Uiso 0.65 1 calc GR . P G 1
C132 C 0.1225(4) 0.4007(3) 0.2617(3) 0.0796(14) Uani 0.65 1 d D U P G 1
H13N H 0.1505 0.4358 0.2281 0.119 Uiso 0.65 1 calc GR . P G 1
H13O H 0.1459 0.3908 0.3004 0.119 Uiso 0.65 1 calc GR . P G 1
H13P H 0.0650 0.4114 0.2639 0.119 Uiso 0.65 1 calc GR . P G 1
C1A C 0.8469(11) -0.0653(9) 0.0365(7) 0.109(5) Uani 0.42 1 d D U P F 2
H1AA H 0.8024 -0.0334 0.0258 0.131 Uiso 0.42 1 calc R . P F 2
C1B C 0.8997(10) -0.0467(8) -0.0225(7) 0.132(6) Uani 0.42 1 d D U P F 2
H1BA H 0.9205 -0.0052 -0.0368 0.199 Uiso 0.42 1 calc GR . P F 2
H1BB H 0.8674 -0.0466 -0.0539 0.199 Uiso 0.42 1 calc GR . P F 2
H1BC H 0.9451 -0.0764 -0.0146 0.199 Uiso 0.42 1 calc GR . P F 2
C1C C 0.8066(11) -0.1259(8) 0.0511(8) 0.135(6) Uani 0.42 1 d D U P F 2
H1CA H 0.8456 -0.1604 0.0691 0.202 Uiso 0.42 1 calc GR . P F 2
H1CB H 0.7883 -0.1233 0.0134 0.202 Uiso 0.42 1 calc GR . P F 2
H1CC H 0.7602 -0.1327 0.0802 0.202 Uiso 0.42 1 calc GR . P F 2
C1D C 0.1330(10) 0.2775(6) 0.2936(6) 0.116(4) Uani 0.35 1 d D U P G 2
H1DA H 0.0821 0.2596 0.2926 0.174 Uiso 0.35 1 calc GR . P G 2
H1DB H 0.1392 0.2712 0.3350 0.174 Uiso 0.35 1 calc GR . P G 2
H1DC H 0.1782 0.2571 0.2819 0.174 Uiso 0.35 1 calc GR . P G 2
C1E C 0.0827(8) 0.3838(6) 0.2756(7) 0.111(4) Uani 0.35 1 d D U P G 2
H1EA H 0.0861 0.4277 0.2454 0.167 Uiso 0.35 1 calc GR . P G 2
H1EB H 0.1048 0.3772 0.3137 0.167 Uiso 0.35 1 calc GR . P G 2
H1EC H 0.0260 0.3717 0.2835 0.167 Uiso 0.35 1 calc GR . P G 2
C40A C 0.2819(10) 0.2303(5) 0.4442(9) 0.055(3) Uani 0.42 1 d D U P C 2
C41A C 0.2810(6) 0.2948(5) 0.4169(5) 0.072(3) Uani 0.42 1 d D U P C 2
H41A H 0.3225 0.3164 0.3868 0.086 Uiso 0.42 1 calc R . P C 2
C42A C 0.2214(7) 0.3297(5) 0.4321(5) 0.083(3) Uani 0.42 1 d D U P C 2
H42A H 0.2203 0.3737 0.4105 0.100 Uiso 0.42 1 calc R . P C 2
C43A C 0.1651(8) 0.2979(6) 0.4792(7) 0.093(4) Uani 0.42 1 d D U P C 2
H43A H 0.1269 0.3200 0.4923 0.111 Uiso 0.42 1 calc R . P C 2
C44A C 0.1641(7) 0.2337(6) 0.5075(6) 0.111(4) Uani 0.42 1 d D U P C 2
H44A H 0.1231 0.2126 0.5382 0.133 Uiso 0.42 1 calc R . P C 2
C45A C 0.2232(7) 0.1992(5) 0.4916(6) 0.088(3) Uani 0.42 1 d D U P C 2
H45A H 0.2232 0.1553 0.5127 0.106 Uiso 0.42 1 calc R . P C 2
C49A C 0.7075(5) 0.1447(3) 0.2636(3) 0.0532(16) Uani 0.42 1 d D U P D 2
C50A C 0.7076(4) 0.1649(3) 0.1987(3) 0.0660(16) Uani 0.42 1 d D U P D 2
H50A H 0.6674 0.1492 0.1849 0.079 Uiso 0.42 1 calc R . P D 2
C51A C 0.7634(5) 0.2063(3) 0.1548(3) 0.084(2) Uani 0.42 1 d D U P D 2
H51A H 0.7604 0.2186 0.1126 0.101 Uiso 0.42 1 calc R . P D 2
C52A C 0.8233(5) 0.2287(3) 0.1753(4) 0.082(2) Uani 0.42 1 d D U P D 2
H52A H 0.8620 0.2565 0.1469 0.098 Uiso 0.42 1 calc R . P D 2
C53A C 0.8261(7) 0.2106(5) 0.2364(5) 0.091(3) Uani 0.42 1 d D U P D 2
H53A H 0.8677 0.2258 0.2494 0.110 Uiso 0.42 1 calc R . P D 2
C54A C 0.7700(4) 0.1704(3) 0.2803(3) 0.0729(17) Uani 0.42 1 d D U P D 2
H54A H 0.7737 0.1601 0.3220 0.087 Uiso 0.42 1 calc R . P D 2
C62A C 0.2895(10) -0.1222(6) 0.3301(7) 0.071(3) Uani 0.45 1 d D U P E 2
H62A H 0.3343 -0.1502 0.3383 0.085 Uiso 0.45 1 calc R . P E 2
C63A C 0.2329(10) -0.1204(6) 0.2893(8) 0.092(4) Uani 0.45 1 d D U P E 2
H63A H 0.2406 -0.1443 0.2684 0.111 Uiso 0.45 1 calc R . P E 2
C64A C 0.1648(9) -0.0813(8) 0.2817(8) 0.103(4) Uani 0.45 1 d D U P E 2
H64A H 0.1241 -0.0797 0.2562 0.124 Uiso 0.45 1 calc R . P E 2
C65A C 0.1559(8) -0.0450(6) 0.3104(5) 0.115(4) Uani 0.45 1 d D U P E 2
H65A H 0.1101 -0.0180 0.3035 0.138 Uiso 0.45 1 calc R . P E 2
C66A C 0.2153(8) -0.0476(6) 0.3506(5) 0.101(4) Uani 0.45 1 d D U P E 2
H66A H 0.2082 -0.0237 0.3716 0.121 Uiso 0.45 1 calc R . P E 2
C91A C 0.8492(6) -0.0331(5) 0.1202(5) 0.070(5) Uani 0.42 1 d D U P F 2
C92A C 0.8840(6) -0.0691(4) 0.0932(5) 0.072(5) Uani 0.42 1 d DG U P F 2
C93A C 0.9552(6) -0.1052(4) 0.1160(5) 0.083(4) Uani 0.42 1 d DG U P F 2
H93A H 0.9784 -0.1293 0.0979 0.100 Uiso 0.42 1 calc R . P F 2
C94A C 0.9916(5) -0.1054(5) 0.1658(6) 0.112(6) Uani 0.42 1 d DG U P F 2
H94A H 1.0392 -0.1296 0.1811 0.134 Uiso 0.42 1 calc R . P F 2
C95A C 0.9568(7) -0.0694(6) 0.1928(5) 0.113(5) Uani 0.42 1 d DG U P F 2
H95A H 0.9812 -0.0695 0.2262 0.136 Uiso 0.42 1 calc R . P F 2
C96A C 0.8856(7) -0.0332(5) 0.1700(5) 0.101(5) Uani 0.42 1 d DG U P F 2
C97A C 0.8511(10) 0.0081(7) 0.1984(7) 0.135(4) Uani 0.42 1 d D U P F 2
H97A H 0.7916 0.0137 0.1930 0.162 Uiso 0.42 1 calc R . P F 2
C98A C 0.8649(8) -0.0203(7) 0.2684(6) 0.151(4) Uani 0.42 1 d D U P F 2
H98D H 0.9219 -0.0172 0.2740 0.226 Uiso 0.42 1 calc GR . P F 2
H98E H 0.8498 -0.0639 0.2894 0.226 Uiso 0.42 1 calc GR . P F 2
H98F H 0.8314 0.0025 0.2856 0.226 Uiso 0.42 1 calc GR . P F 2
C99A C 0.8894(10) 0.0715(7) 0.1638(7) 0.169(5) Uani 0.42 1 d D U P F 2
H99D H 0.8571 0.1013 0.1726 0.254 Uiso 0.42 1 calc GR . P F 2
H99E H 0.8913 0.0852 0.1198 0.254 Uiso 0.42 1 calc GR . P F 2
H99F H 0.9443 0.0688 0.1768 0.254 Uiso 0.42 1 calc GR . P F 2

loop_
_atom_site_aniso_label
_atom_site_aniso_U_11
_atom_site_aniso_U_22
_atom_site_aniso_U_33
_atom_site_aniso_U_23
_atom_site_aniso_U_13
_atom_site_aniso_U_12
Si1 0.0578(3) 0.0359(2) 0.0324(2) -0.0170(2) -0.0029(2) -0.0066(2)
Si2 0.0586(3) 0.0346(2) 0.0465(3) -0.0203(2) -0.0117(2) -0.0015(2)
Si3 0.0532(3) 0.0350(2) 0.0371(2) -0.0203(2) 0.0004(2) -0.0031(2)
Mg1 0.0457(3) 0.0308(3) 0.0273(3) -0.0159(2) 0.0011(2) -0.0078(2)
Mg2 0.0570(4) 0.0272(2) 0.0267(3) -0.0129(2) -0.0068(2) -0.0010(2)
Mg3 0.0492(3) 0.0275(2) 0.0307(3) -0.0139(2) 0.0001(2) -0.0011(2)
O1 0.0396(6) 0.0302(5) 0.0382(6) -0.0188(5) -0.0023(5) -0.0001(5)
O2 0.0627(9) 0.0584(8) 0.0341(6) -0.0292(6) -0.0045(6) -0.0068(7)
O3 0.0772(10) 0.0348(6) 0.0539(8) -0.0273(6) -0.0105(7) 0.0036(6)
O4 0.0603(8) 0.0360(6) 0.0371(7) -0.0078(5) 0.0028(6) -0.0049(6)
O5 0.0425(7) 0.0419(6) 0.0349(6) -0.0202(5) -0.0031(5) -0.0049(5)
O6 0.0486(7) 0.0343(6) 0.0276(6) -0.0108(5) 0.0013(5) -0.0038(5)
N1 0.0368(7) 0.0326(6) 0.0320(7) -0.0175(6) 0.0001(6) -0.0047(5)
N2 0.0360(8) 0.0416(7) 0.0369(8) -0.0198(6) 0.0027(6) -0.0059(6)
N3 0.0360(7) 0.0316(6) 0.0341(7) -0.0188(6) -0.0021(6) -0.0026(5)
N4 0.0595(10) 0.0332(7) 0.0281(7) -0.0142(6) -0.0059(6) -0.0081(6)
N5 0.0570(10) 0.0348(7) 0.0384(8) -0.0206(6) -0.0088(7) 0.0072(7)
N6 0.0518(9) 0.0316(7) 0.0297(7) -0.0152(6) 0.0053(6) -0.0096(6)
N7 0.0425(8) 0.0328(7) 0.0344(7) -0.0191(6) -0.0008(6) -0.0049(6)
N8 0.0425(9) 0.0522(9) 0.0497(9) -0.0211(8) 0.0042(7) -0.0033(7)
N9 0.0458(8) 0.0331(7) 0.0346(7) -0.0154(6) -0.0007(6) -0.0042(6)
N10 0.0459(9) 0.0314(7) 0.0283(7) -0.0130(6) -0.0001(6) -0.0003(6)
N11 0.0410(8) 0.0297(6) 0.0304(7) -0.0146(6) -0.0008(6) 0.0001(6)
N12 0.0467(9) 0.0364(7) 0.0386(8) -0.0167(6) -0.0052(6) -0.0028(6)
C1 0.0537(11) 0.0359(8) 0.0356(9) -0.0195(7) -0.0071(8) 0.0040(8)
C2 0.0311(8) 0.0309(7) 0.0317(8) -0.0164(6) 0.0014(6) -0.0040(6)
C3 0.0328(8) 0.0286(7) 0.0293(8) -0.0146(6) -0.0013(6) -0.0018(6)
C4 0.0371(9) 0.0331(8) 0.0342(8) -0.0176(7) 0.0021(7) -0.0049(6)
C5 0.0408(10) 0.0566(11) 0.0367(9) -0.0257(8) 0.0040(7) -0.0082(8)
C6 0.0330(9) 0.0574(11) 0.0411(10) -0.0272(9) -0.0007(7) -0.0043(8)
C7 0.0383(10) 0.0595(12) 0.0606(13) -0.0321(10) 0.0010(9) -0.0031(9)
C8 0.0404(11) 0.0788(15) 0.0739(15) -0.0463(13) 0.0060(10) -0.0004(10)
C9 0.0373(11) 0.0868(16) 0.0669(14) -0.0414(13) 0.0120(10) -0.0094(11)
C10 0.0440(11) 0.0669(13) 0.0534(12) -0.0281(11) 0.0073(9) -0.0166(10)
C11 0.0391(10) 0.0583(11) 0.0417(10) -0.0254(9) 0.0017(8) -0.0104(8)
C12 0.0495(11) 0.0513(11) 0.0496(11) -0.0244(9) 0.0085(9) -0.0147(9)
C13 0.0681(15) 0.0614(13) 0.0628(14) -0.0280(12) -0.0059(12) 0.0053(11)
C14 0.0720(16) 0.0674(14) 0.0840(18) -0.0405(14) 0.0116(13) -0.0257(13)
C15 0.0500(13) 0.0620(14) 0.106(2) -0.0448(15) 0.0139(13) -0.0016(11)
C16 0.108(3) 0.110(3) 0.237(5) -0.125(3) 0.063(3) -0.036(2)
C17 0.093(3) 0.083(2) 0.131(3) 0.007(2) -0.003(2) -0.0013(18)
C18 0.0470(10) 0.0272(7) 0.0301(8) -0.0151(6) -0.0028(7) -0.0026(7)
C19 0.0481(10) 0.0270(7) 0.0316(8) -0.0142(6) -0.0008(7) -0.0007(7)
C20 0.0557(11) 0.0387(9) 0.0313(9) -0.0190(7) -0.0014(8) 0.0008(8)
C21 0.0627(12) 0.0413(9) 0.0347(9) -0.0217(8) -0.0065(8) -0.0036(8)
C22 0.0506(11) 0.0529(11) 0.0479(11) -0.0289(9) -0.0107(9) -0.0055(9)
C23 0.0458(10) 0.0477(10) 0.0415(10) -0.0267(8) -0.0022(8) -0.0072(8)
C24 0.0444(11) 0.0954(17) 0.0600(13) -0.0519(13) -0.0014(10) -0.0118(11)
C25 0.0697(17) 0.127(2) 0.0743(17) -0.0568(18) 0.0181(13) -0.0517(17)
C26 0.0561(16) 0.169(3) 0.109(2) -0.094(3) -0.0143(16) 0.0282(18)
C27 0.0493(10) 0.0457(9) 0.0311(9) -0.0207(8) -0.0013(7) 0.0024(8)
C28 0.0533(12) 0.0684(13) 0.0496(12) -0.0350(11) -0.0065(9) 0.0130(10)
C29 0.0476(11) 0.0588(12) 0.0538(12) -0.0317(10) 0.0000(9) -0.0080(9)
C30 0.0380(9) 0.0297(7) 0.0235(7) -0.0139(6) 0.0003(6) -0.0034(6)
C31 0.0370(9) 0.0383(9) 0.0531(11) -0.0275(8) -0.0023(8) 0.0003(7)
C32 0.0533(12) 0.0416(10) 0.0541(12) -0.0095(9) 0.0002(10) 0.0048(9)
C33 0.0388(10) 0.0643(12) 0.0557(12) -0.0273(10) 0.0004(9) 0.0039(9)
C34 0.0560(11) 0.0298(7) 0.0304(8) -0.0163(7) -0.0078(7) 0.0013(7)
C35 0.0705(13) 0.0443(10) 0.0320(9) -0.0157(8) -0.0076(9) -0.0185(9)
C36 0.0825(16) 0.0407(10) 0.0502(12) -0.0247(9) 0.0041(11) -0.0161(10)
C37 0.0610(14) 0.0579(13) 0.0713(15) -0.0239(12) -0.0101(12) -0.0097(11)
C38 0.0715(14) 0.0455(10) 0.0379(10) -0.0194(8) -0.0021(9) -0.0202(10)
C39 0.0934(18) 0.0437(10) 0.0374(10) -0.0110(9) -0.0026(11) -0.0142(11)
C46 0.0559(11) 0.0301(8) 0.0313(8) -0.0145(7) -0.0001(7) -0.0030(7)
C47 0.134(3) 0.0691(15) 0.0574(14) -0.0438(13) -0.0411(16) 0.0293(16)
C48 0.0604(12) 0.0384(9) 0.0434(10) -0.0186(8) -0.0140(9) 0.0030(8)
C55 0.0789(16) 0.0525(11) 0.0575(13) -0.0388(10) -0.0274(11) 0.0250(11)
C56 0.1024(19) 0.0402(10) 0.0518(12) -0.0196(9) -0.0286(13) 0.0099(11)
C57 0.0602(15) 0.111(2) 0.0682(16) -0.0522(16) -0.0224(12) 0.0269(14)
C58 0.0485(10) 0.0323(8) 0.0306(8) -0.0156(7) -0.0021(7) -0.0105(7)
C59 0.0944(18) 0.0423(10) 0.0545(12) -0.0301(10) 0.0049(12) -0.0073(11)
C60 0.0570(12) 0.0416(9) 0.0432(10) -0.0241(8) 0.0088(9) -0.0038(8)
C61 0.0482(11) 0.0538(11) 0.0507(11) -0.0247(10) -0.0036(9) -0.0019(9)
C67 0.0623(12) 0.0330(8) 0.0386(9) -0.0159(8) 0.0128(9) -0.0096(8)
C68 0.0788(15) 0.0475(10) 0.0372(10) -0.0242(9) 0.0082(10) -0.0045(10)
C69 0.0545(13) 0.0711(14) 0.0739(16) -0.0439(13) 0.0117(11) -0.0111(11)
C70 0.0437(10) 0.0260(7) 0.0317(8) -0.0122(6) -0.0005(7) -0.0021(6)
C71 0.0447(10) 0.0450(9) 0.0419(10) -0.0257(8) 0.0003(8) -0.0092(8)
C72 0.0476(12) 0.0624(12) 0.0661(14) -0.0356(11) -0.0075(10) -0.0053(10)
C73 0.0606(13) 0.0460(10) 0.0542(12) -0.0285(9) -0.0019(10) -0.0139(9)
C74 0.0506(12) 0.0509(11) 0.0485(12) -0.0105(9) 0.0065(9) 0.0071(9)
C75 0.0424(10) 0.0434(9) 0.0398(10) -0.0189(8) 0.0025(8) 0.0002(8)
C76 0.0429(9) 0.0319(8) 0.0334(8) -0.0168(7) 0.0008(7) -0.0034(7)
C77 0.0412(9) 0.0319(8) 0.0352(9) -0.0167(7) 0.0004(7) -0.0034(7)
C78 0.0741(14) 0.0357(9) 0.0372(10) -0.0159(8) -0.0007(9) -0.0146(9)
C79 0.0570(11) 0.0336(8) 0.0325(9) -0.0174(7) -0.0024(8) -0.0073(8)
C80 0.0600(12) 0.0426(9) 0.0391(10) -0.0179(8) 0.0011(9) -0.0104(9)
C81 0.0791(16) 0.0449(10) 0.0384(10) -0.0155(9) 0.0052(10) -0.0166(10)
C82 0.0961(18) 0.0364(9) 0.0392(11) -0.0135(8) -0.0057(11) -0.0041(11)
C83 0.0790(15) 0.0370(9) 0.0437(11) -0.0178(8) -0.0135(10) 0.0030(9)
C84 0.0601(12) 0.0333(8) 0.0402(10) -0.0207(8) -0.0071(8) -0.0007(8)
C85 0.0590(12) 0.0410(9) 0.0472(11) -0.0233(9) -0.0073(9) 0.0028(8)
C86 0.0722(15) 0.0652(13) 0.0630(14) -0.0380(12) -0.0032(12) -0.0125(12)
C87 0.0769(17) 0.0569(13) 0.0836(18) -0.0307(13) -0.0003(14) 0.0127(12)
C88 0.0564(13) 0.0688(14) 0.0477(12) -0.0129(11) 0.0092(10) -0.0090(11)
C89 0.079(2) 0.149(3) 0.140(3) -0.094(3) -0.019(2) -0.011(2)
C90 0.0644(18) 0.115(3) 0.188(4) -0.103(3) -0.020(2) 0.0094(17)
C103 0.0517(10) 0.0274(7) 0.0254(8) -0.0134(6) -0.0019(7) -0.0026(7)
C104 0.0473(10) 0.0371(8) 0.0308(9) -0.0112(7) 0.0014(7) 0.0018(7)
C105 0.0511(12) 0.0563(12) 0.0505(12) -0.0183(10) 0.0042(9) -0.0031(9)
C106 0.0689(14) 0.0501(10) 0.0360(10) -0.0204(9) 0.0059(9) 0.0051(10)
C107 0.0635(13) 0.0403(10) 0.0696(14) -0.0312(10) -0.0178(11) 0.0014(9)
C108 0.0518(11) 0.0323(8) 0.0312(8) -0.0146(7) -0.0079(7) -0.0008(7)
C109 0.0442(9) 0.0306(7) 0.0259(7) -0.0143(6) -0.0004(7) 0.0001(7)
C110 0.0398(9) 0.0324(8) 0.0298(8) -0.0161(7) -0.0008(7) -0.0011(7)
C111 0.0631(12) 0.0361(8) 0.0323(9) -0.0184(7) 0.0044(8) -0.0048(8)
C112 0.0490(10) 0.0288(7) 0.0254(7) -0.0133(6) 0.0029(7) -0.0019(7)
C113 0.0561(11) 0.0361(8) 0.0325(9) -0.0178(7) -0.0003(8) 0.0037(8)
C114 0.0737(14) 0.0363(9) 0.0360(9) -0.0190(8) -0.0045(9) 0.0089(9)
C115 0.0865(16) 0.0312(8) 0.0387(10) -0.0176(8) -0.0042(10) -0.0018(9)
C116 0.0706(13) 0.0383(9) 0.0346(9) -0.0173(8) -0.0011(9) -0.0119(9)
C117 0.0552(11) 0.0338(8) 0.0263(8) -0.0145(7) 0.0015(7) -0.0060(7)
C118 0.0499(11) 0.0439(9) 0.0337(9) -0.0210(8) 0.0012(8) -0.0079(8)
C119 0.0667(16) 0.107(2) 0.0882(19) -0.0744(17) -0.0239(14) 0.0143(14)
C120 0.0652(14) 0.0538(11) 0.0391(10) -0.0200(9) 0.0069(9) -0.0022(10)
C121 0.0501(12) 0.0471(10) 0.0700(14) -0.0313(10) -0.0067(10) 0.0081(9)
C122 0.0631(17) 0.097(2) 0.100(2) -0.0345(18) 0.0151(16) -0.0136(15)
C123 0.0700(17) 0.0737(16) 0.092(2) -0.0409(15) -0.0266(15) 0.0152(13)
C124 0.0497(11) 0.0368(9) 0.0559(12) -0.0203(9) -0.0073(9) -0.0039(8)
C125 0.0572(13) 0.0501(11) 0.0618(13) -0.0213(10) -0.0167(10) -0.0080(10)
C126 0.0668(16) 0.0683(15) 0.0761(17) -0.0229(13) -0.0245(13) -0.0118(12)
C127 0.0509(14) 0.0792(17) 0.103(2) -0.0374(16) -0.0174(14) -0.0132(12)
C128 0.0576(15) 0.0768(16) 0.0876(19) -0.0360(15) 0.0047(13) -0.0177(12)
C129 0.0520(12) 0.0556(12) 0.0626(13) -0.0287(11) -0.0011(10) -0.0074(10)
C130 0.0587(14) 0.0785(15) 0.0580(14) -0.0326(12) 0.0086(11) -0.0158(12)
C133 0.0767(17) 0.0774(16) 0.0519(13) -0.0199(12) -0.0192(12) -0.0185(13)
C134 0.112(3) 0.097(2) 0.0659(18) -0.0324(17) -0.0101(17) 0.0022(19)
C135 0.149(3) 0.0665(16) 0.0639(17) -0.0145(14) -0.0214(19) -0.0167(19)
C40 0.044(3) 0.050(4) 0.049(4) -0.030(3) -0.006(2) -0.006(3)
C41 0.052(3) 0.045(2) 0.072(4) -0.030(2) -0.001(2) 0.001(2)
C42 0.060(3) 0.064(3) 0.097(4) -0.041(3) -0.018(3) 0.011(2)
C43 0.051(4) 0.098(4) 0.094(5) -0.064(4) -0.019(3) 0.026(3)
C44 0.061(4) 0.098(6) 0.084(5) -0.051(5) -0.005(3) 0.022(4)
C45 0.057(3) 0.074(4) 0.060(3) -0.026(3) -0.004(3) 0.000(3)
C49 0.059(3) 0.044(2) 0.067(3) -0.024(3) -0.010(2) -0.0063(19)
C54 0.075(3) 0.100(4) 0.109(4) -0.045(4) -0.021(3) -0.023(3)
C53 0.089(5) 0.164(7) 0.195(9) -0.086(7) -0.009(5) -0.059(5)
C52 0.085(6) 0.097(5) 0.201(12) -0.061(6) 0.027(6) -0.056(5)
C51 0.089(5) 0.059(3) 0.137(7) 0.014(4) 0.032(5) -0.023(3)
C50 0.071(3) 0.059(3) 0.086(4) -0.014(3) 0.005(3) -0.013(2)
C62 0.073(4) 0.046(3) 0.065(5) -0.035(3) -0.019(4) 0.006(3)
C63 0.086(5) 0.070(3) 0.071(4) -0.045(4) -0.025(4) 0.007(3)
C64 0.066(4) 0.107(4) 0.078(4) -0.058(4) -0.015(3) 0.014(4)
C65 0.067(4) 0.089(4) 0.091(4) -0.045(4) -0.035(3) 0.021(3)
C66 0.061(4) 0.068(4) 0.089(4) -0.049(3) -0.023(3) 0.017(3)
C91 0.040(5) 0.084(5) 0.036(3) -0.017(3) -0.002(3) 0.004(4)
C92 0.044(5) 0.107(6) 0.055(4) -0.024(4) -0.005(4) 0.009(4)
C93 0.062(5) 0.143(7) 0.081(5) -0.050(5) -0.008(4) 0.033(5)
C94 0.059(5) 0.156(7) 0.083(5) -0.041(5) -0.028(4) 0.024(5)
C95 0.056(4) 0.151(7) 0.081(4) -0.051(4) -0.021(3) 0.014(4)
C96 0.041(3) 0.104(4) 0.057(3) -0.031(3) -0.009(2) -0.009(3)
C97 0.059(3) 0.137(5) 0.089(4) -0.067(4) -0.016(3) -0.017(3)
C98 0.097(4) 0.153(6) 0.101(4) -0.076(4) -0.041(4) 0.001(4)
C99 0.086(4) 0.115(5) 0.125(5) -0.065(4) -0.017(4) -0.025(4)
C100 0.060(3) 0.066(4) 0.071(3) -0.037(3) 0.001(3) 0.018(3)
C101 0.089(5) 0.088(5) 0.096(5) -0.034(5) 0.005(4) -0.019(4)
C102 0.073(3) 0.067(4) 0.066(3) -0.032(3) 0.015(3) 0.005(3)
C131 0.118(6) 0.089(3) 0.065(3) -0.018(3) 0.009(3) -0.033(4)
C132 0.092(4) 0.086(3) 0.070(3) -0.045(3) 0.009(3) -0.011(3)
C1A 0.099(8) 0.083(6) 0.109(7) -0.023(5) 0.035(6) 0.024(6)
C1B 0.142(10) 0.084(7) 0.115(8) -0.006(6) 0.019(7) 0.009(7)
C1C 0.085(7) 0.112(8) 0.121(9) 0.007(6) 0.040(7) 0.020(6)
C1D 0.150(11) 0.105(6) 0.087(7) -0.036(5) -0.050(7) 0.012(7)
C1E 0.135(9) 0.130(8) 0.080(6) -0.062(6) -0.001(7) 0.016(7)
C40A 0.047(5) 0.066(6) 0.066(7) -0.041(5) -0.003(4) -0.010(5)
C41A 0.058(5) 0.082(7) 0.097(7) -0.060(6) 0.000(5) -0.005(4)
C42A 0.067(6) 0.101(7) 0.117(8) -0.081(6) -0.020(6) 0.023(6)
C43A 0.080(7) 0.124(10) 0.113(8) -0.089(8) -0.032(6) 0.043(7)
C44A 0.068(5) 0.151(9) 0.114(8) -0.066(7) 0.001(5) 0.024(7)
C45A 0.059(5) 0.109(7) 0.090(6) -0.044(6) 0.013(4) 0.003(5)
C49A 0.063(4) 0.038(3) 0.062(4) -0.025(3) -0.011(3) -0.003(3)
C50A 0.082(4) 0.056(3) 0.055(3) -0.022(3) 0.011(3) -0.030(3)
C51A 0.091(5) 0.081(4) 0.067(4) -0.023(3) 0.009(4) -0.025(4)
C52A 0.068(4) 0.059(4) 0.110(6) -0.034(4) 0.024(4) -0.027(3)
C53A 0.066(5) 0.080(6) 0.134(8) -0.055(6) 0.008(5) -0.030(4)
C54A 0.065(4) 0.071(4) 0.092(5) -0.045(4) -0.002(4) -0.020(3)
C62A 0.060(4) 0.098(7) 0.062(5) -0.041(5) -0.011(4) -0.008(5)
C63A 0.077(5) 0.116(7) 0.078(6) -0.037(5) -0.018(5) -0.023(5)
C64A 0.079(6) 0.121(6) 0.102(7) -0.040(5) -0.040(6) -0.007(5)
C65A 0.085(6) 0.120(6) 0.127(7) -0.045(6) -0.040(6) 0.017(5)
C66A 0.081(6) 0.091(6) 0.132(8) -0.052(6) -0.030(6) 0.011(4)
C91A 0.049(7) 0.049(5) 0.094(9) -0.022(5) 0.020(6) -0.006(4)
C92A 0.063(8) 0.039(4) 0.090(8) -0.014(5) 0.029(6) 0.007(4)
C93A 0.059(7) 0.046(3) 0.107(8) -0.013(4) 0.037(6) 0.008(4)
C94A 0.047(6) 0.103(7) 0.121(10) -0.008(7) 0.025(6) 0.017(5)
C95A 0.045(5) 0.140(9) 0.152(10) -0.070(8) 0.009(6) 0.001(5)
C96A 0.049(6) 0.125(8) 0.136(9) -0.069(7) 0.007(6) 0.005(5)
C97A 0.087(6) 0.191(10) 0.182(10) -0.131(9) -0.030(7) 0.012(7)
C98A 0.103(7) 0.227(11) 0.173(10) -0.135(9) -0.033(7) 0.027(8)
C99A 0.136(9) 0.196(12) 0.211(12) -0.124(10) -0.019(9) -0.001(8)

loop_
_atom_type_symbol
_atom_type_description
_atom_type_scat_dispersion_real
_atom_type_scat_dispersion_imag
_atom_type_scat_source
C C 0.0181 0.0091 'International Tables Vol C Tables 4.2.6.8 and 6.1.1.4'
H H 0.0000 0.0000 'International Tables Vol C Tables 4.2.6.8 and 6.1.1.4'
Mg Mg 0.1719 0.1771 'International Tables Vol C Tables 4.2.6.8 and 6.1.1.4'
N N 0.0311 0.0180 'International Tables Vol C Tables 4.2.6.8 and 6.1.1.4'
O O 0.0492 0.0322 'International Tables Vol C Tables 4.2.6.8 and 6.1.1.4'
Si Si 0.2541 0.3302 'International Tables Vol C Tables 4.2.6.8 and 6.1.1.4'

loop_
_geom_angle_atom_site_label_1
_geom_angle_atom_site_label_2
_geom_angle_atom_site_label_3
_geom_angle
_geom_angle_site_symmetry_1
_geom_angle_site_symmetry_3
_geom_angle_publ_flag
C38 Si1 C34 116.68(8) . . ?
C38 Si1 C39 108.80(9) . . ?
C38 Si1 C40 110.4(5) . . ?
C38 Si1 C40A 110.0(7) . . ?
C39 Si1 C34 106.40(10) . . ?
C39 Si1 C40 116.2(3) . . ?
C39 Si1 C40A 106.2(5) . . ?
C40 Si1 C34 98.3(3) . . ?
C40A Si1 C34 108.3(5) . . ?
C46 Si2 C49A 96.8(2) . . ?
C47 Si2 C46 106.03(11) . . ?
C47 Si2 C49A 122.1(2) . . ?
C48 Si2 C46 115.78(8) . . ?
C48 Si2 C47 109.07(10) . . ?
C48 Si2 C49A 107.1(2) . . ?
C49 Si2 C46 109.41(15) . . ?
C49 Si2 C47 105.02(16) . . ?
C49 Si2 C48 110.88(17) . . ?
C59 Si3 C58 106.48(9) . . ?
C59 Si3 C61 112.81(11) . . ?
C60 Si3 C58 115.47(8) . . ?
C60 Si3 C59 109.36(9) . . ?
C60 Si3 C61 110.24(9) . . ?
C61 Si3 C58 102.40(9) . . ?
O1 Mg1 N3 65.31(5) . . ?
O1 Mg1 N6 110.82(6) . 2_656 ?
O2 Mg1 O1 121.81(6) . . ?
O2 Mg1 N3 111.94(6) . . ?
O2 Mg1 N6 114.19(6) . 2_656 ?
N6 Mg1 N3 124.78(6) 2_656 . ?
O3 Mg2 O6 122.26(6) . . ?
O3 Mg2 N4 113.57(6) . . ?
O3 Mg2 N10 111.47(6) . . ?
O6 Mg2 N4 110.61(6) . . ?
O6 Mg2 N10 65.64(5) . . ?
N4 Mg2 N10 125.88(6) . . ?
O4 Mg3 O5 123.02(6) . . ?
O4 Mg3 N5 115.19(6) . . ?
O4 Mg3 N7 111.18(6) . . ?
O5 Mg3 N5 109.93(6) . . ?
O5 Mg3 N7 65.60(5) . . ?
N5 Mg3 N7 123.67(6) . . ?
C30 O1 Mg1 90.46(9) . . ?
C34 O2 Mg1 177.30(14) . . ?
C46 O3 Mg2 176.49(15) . . ?
C58 O4 Mg3 175.39(14) . . ?
C70 O5 Mg3 90.26(10) . . ?
C103 O6 Mg2 90.11(10) . . ?
C2 N1 C18 120.74(14) . . ?
C4 N2 C6 120.16(15) . . ?
C30 N3 Mg1 86.66(10) . . ?
C30 N3 C31 123.61(13) . . ?
C31 N3 Mg1 148.64(11) . . ?
C34 N4 Mg2 126.72(12) . . ?
C34 N4 C35 117.98(14) . . ?
C35 N4 Mg2 115.29(11) . . ?
C46 N5 Mg3 126.50(13) . . ?
C46 N5 C55 117.89(15) . . ?
C55 N5 Mg3 115.51(11) . . ?
C58 N6 Mg1 126.69(12) . 2_656 ?
C58 N6 C67 117.65(14) . . ?
C67 N6 Mg1 115.61(11) . 2_656 ?
C70 N7 Mg3 86.59(10) . . ?
C70 N7 C71 123.24(14) . . ?
C71 N7 Mg3 148.99(12) . . ?
C75 N8 C91 118.7(4) . . ?
C75 N8 C91A 114.7(5) . . ?
C77 N9 C79 121.75(14) . . ?
C103 N10 Mg2 86.37(10) . . ?
C103 N10 C104 122.46(15) . . ?
C104 N10 Mg2 149.48(12) . . ?
C110 N11 C112 120.27(14) . . ?
C108 N12 C124 121.05(15) . . ?
N1 C2 C1 126.25(15) . . ?
N1 C2 C3 115.88(14) . . ?
C1 C2 C3 117.85(13) . . ?
C2 C3 C4 112.84(13) . . ?
C2 C3 C30 110.85(12) . . ?
C4 C3 C30 109.78(12) . . ?
N2 C4 C3 117.90(15) . . ?
N2 C4 C5 126.04(16) . . ?
C5 C4 C3 116.01(14) . . ?
C7 C6 N2 120.57(17) . . ?
C7 C6 C11 121.53(17) . . ?
C11 C6 N2 117.78(17) . . ?
C6 C7 C15 121.46(18) . . ?
C8 C7 C6 117.93(19) . . ?
C8 C7 C15 120.5(2) . . ?
C9 C8 C7 121.0(2) . . ?
C10 C9 C8 120.3(2) . . ?
C9 C10 C11 121.5(2) . . ?
C6 C11 C12 121.15(17) . . ?
C10 C11 C6 117.76(19) . . ?
C10 C11 C12 121.03(18) . . ?
C11 C12 C13 110.16(17) . . ?
C11 C12 C14 113.75(18) . . ?
C13 C12 C14 110.24(19) . . ?
C7 C15 C16 113.2(2) . . ?
C7 C15 C17 109.1(2) . . ?
C17 C15 C16 111.7(3) . . ?
C19 C18 N1 117.19(15) . . ?
C23 C18 N1 121.43(16) . . ?
C23 C18 C19 121.04(15) . . ?
C18 C19 C27 120.05(15) . . ?
C20 C19 C18 117.97(17) . . ?
C20 C19 C27 121.95(16) . . ?
C21 C20 C19 121.52(18) . . ?
C20 C21 C22 119.62(17) . . ?
C21 C22 C23 121.43(18) . . ?
C18 C23 C24 122.14(16) . . ?
C22 C23 C18 118.34(18) . . ?
C22 C23 C24 119.44(17) . . ?
C23 C24 C25 108.5(2) . . ?
C26 C24 C23 113.2(2) . . ?
C26 C24 C25 111.5(2) . . ?
C19 C27 C28 113.45(15) . . ?
C19 C27 C29 111.41(16) . . ?
C29 C27 C28 109.65(17) . . ?
O1 C30 N3 117.52(14) . . ?
O1 C30 C3 116.03(14) . . ?
N3 C30 C3 126.42(14) . . ?
N3 C31 C32 109.56(15) . . ?
N3 C31 C33 109.33(14) . . ?
C32 C31 C33 109.85(17) . . ?
O2 C34 Si1 110.00(13) . . ?
O2 C34 N4 123.87(16) . . ?
N4 C34 Si1 126.08(13) . . ?
N4 C35 C36 108.44(17) . . ?
N4 C35 C37 109.40(16) . . ?
C37 C35 C36 112.09(18) . . ?
O3 C46 Si2 110.40(13) . . ?
O3 C46 N5 123.76(18) . . ?
N5 C46 Si2 125.81(13) . . ?
N5 C55 C56 109.10(19) . . ?
N5 C55 C57 109.49(18) . . ?
C57 C55 C56 112.03(19) . . ?
O4 C58 Si3 109.88(13) . . ?
O4 C58 N6 123.91(17) . . ?
N6 C58 Si3 126.08(12) . . ?
C62 C61 Si3 118.1(4) . . ?
C66 C61 Si3 126.1(3) . . ?
C66 C61 C62 115.4(5) . . ?
C62A C61 Si3 121.1(6) . . ?
C62A C61 C66A 118.8(8) . . ?
C66A C61 Si3 120.0(6) . . ?
N6 C67 C68 108.46(15) . . ?
N6 C67 C69 109.44(16) . . ?
C69 C67 C68 112.44(18) . . ?
O5 C70 C76 116.41(15) . . ?
N7 C70 O5 117.51(15) . . ?
N7 C70 C76 126.05(15) . . ?
N7 C71 C72 109.34(15) . . ?
N7 C71 C73 109.09(15) . . ?
C72 C71 C73 110.91(16) . . ?
N8 C75 C74 125.44(18) . . ?
N8 C75 C76 119.07(16) . . ?
C74 C75 C76 115.43(15) . . ?
C75 C76 C70 110.03(14) . . ?
C75 C76 C77 114.67(14) . . ?
C77 C76 C70 109.58(13) . . ?
N9 C77 C76 115.84(14) . . ?
N9 C77 C78 125.75(15) . . ?
C78 C77 C76 118.35(14) . . ?
C80 C79 N9 120.06(18) . . ?
C84 C79 N9 118.01(16) . . ?
C84 C79 C80 121.56(17) . . ?
C79 C80 C88 122.13(17) . . ?
C81 C80 C79 117.9(2) . . ?
C81 C80 C88 119.99(19) . . ?
C82 C81 C80 121.2(2) . . ?
C81 C82 C83 120.30(19) . . ?
C82 C83 C84 120.9(2) . . ?
C79 C84 C85 120.13(16) . . ?
C83 C84 C79 118.11(19) . . ?
C83 C84 C85 121.72(19) . . ?
C84 C85 C86 109.47(17) . . ?
C84 C85 C87 114.08(17) . . ?
C87 C85 C86 111.6(2) . . ?
C80 C88 C89 113.6(2) . . ?
C90 C88 C80 111.3(2) . . ?
C90 C88 C89 110.2(2) . . ?
O6 C103 C109 116.19(15) . . ?
N10 C103 O6 117.66(15) . . ?
N10 C103 C109 126.13(15) . . ?
N10 C104 C105 109.50(15) . . ?
N10 C104 C106 109.00(14) . . ?
C105 C104 C106 111.32(17) . . ?
N12 C108 C107 126.33(17) . . ?
N12 C108 C109 117.74(14) . . ?
C107 C108 C109 115.83(16) . . ?
C108 C109 C103 110.89(13) . . ?
C108 C109 C110 112.54(14) . . ?
C110 C109 C103 110.37(13) . . ?
N11 C110 C109 116.41(14) . . ?
N11 C110 C111 126.48(15) . . ?
C111 C110 C109 117.06(14) . . ?
C113 C112 N11 119.56(15) . . ?
C113 C112 C117 121.56(15) . . ?
C117 C112 N11 118.55(15) . . ?
C112 C113 C121 121.07(15) . . ?
C114 C113 C112 117.99(18) . . ?
C114 C113 C121 120.94(18) . . ?
C115 C114 C113 121.45(19) . . ?
C116 C115 C114 119.74(17) . . ?
C115 C116 C117 121.61(19) . . ?
C112 C117 C118 120.70(14) . . ?
C116 C117 C112 117.61(18) . . ?
C116 C117 C118 121.56(17) . . ?
C117 C118 C119 114.89(16) . . ?
C117 C118 C120 109.61(15) . . ?
C119 C118 C120 109.84(18) . . ?
C113 C121 C123 112.36(18) . . ?
C122 C121 C113 112.0(2) . . ?
C122 C121 C123 110.3(2) . . ?
C125 C124 N12 119.31(19) . . ?
C125 C124 C129 122.0(2) . . ?
C129 C124 N12 118.39(18) . . ?
C124 C125 C133 122.7(2) . . ?
C126 C125 C124 117.2(2) . . ?
C126 C125 C133 120.2(2) . . ?
C127 C126 C125 121.8(2) . . ?
C126 C127 C128 119.9(2) . . ?
C127 C128 C129 121.5(3) . . ?
C124 C129 C130 120.29(19) . . ?
C128 C129 C124 117.5(2) . . ?
C128 C129 C130 122.2(2) . . ?
C129 C130 C131 115.6(4) . . ?
C129 C130 C1E 107.6(6) . . ?
C132 C130 C129 111.6(3) . . ?
C132 C130 C131 107.7(4) . . ?
C1D C130 C129 111.2(6) . . ?
C1D C130 C1E 113.6(8) . . ?
C125 C133 C134 112.6(2) . . ?
C125 C133 C135 111.5(3) . . ?
C135 C133 C134 110.4(2) . . ?
C41 C40 Si1 120.6(5) . . ?
C45 C40 Si1 123.0(5) . . ?
C45 C40 C41 116.4(5) . . ?
C40 C41 C42 121.8(6) . . ?
C41 C42 C43 120.0(5) . . ?
C44 C43 C42 119.0(6) . . ?
C43 C44 C45 120.5(6) . . ?
C40 C45 C44 122.2(6) . . ?
C54 C49 Si2 121.6(2) . . ?
C54 C49 C50 120.0 . . ?
C50 C49 Si2 118.3(2) . . ?
C53 C54 C49 120.0 . . ?
C54 C53 C52 120.0 . . ?
C51 C52 C53 120.0 . . ?
C52 C51 C50 120.0 . . ?
C51 C50 C49 120.0 . . ?
C63 C62 C61 122.7(7) . . ?
C64 C63 C62 119.3(8) . . ?
C65 C64 C63 121.0(9) . . ?
C64 C65 C66 119.2(7) . . ?
C61 C66 C65 122.2(6) . . ?
C92 C91 N8 120.1(5) . . ?
C92 C91 C96 122.2(4) . . ?
C96 C91 N8 117.7(5) . . ?
C91 C92 C93 116.1(5) . . ?
C91 C92 C100 122.5(6) . . ?
C93 C92 C100 121.4(7) . . ?
C94 C93 C92 122.0(7) . . ?
C93 C94 C95 121.0(6) . . ?
C96 C95 C94 119.7(7) . . ?
C91 C96 C97 120.3(5) . . ?
C95 C96 C91 118.4(6) . . ?
C95 C96 C97 121.1(6) . . ?
C96 C97 C98 116.5(6) . . ?
C96 C97 C99 108.8(6) . . ?
C98 C97 C99 109.0(6) . . ?
C92 C100 C101 111.8(7) . . ?
C92 C100 C102 108.9(6) . . ?
C101 C100 C102 109.4(7) . . ?
C1B C1A C1C 106.8(12) . . ?
C1B C1A C92A 119.5(13) . . ?
C1C C1A C92A 111.7(12) . . ?
C41A C40A Si1 119.4(8) . . ?
C41A C40A C45A 117.3(9) . . ?
C45A C40A Si1 123.0(8) . . ?
C40A C41A C42A 123.2(9) . . ?
C43A C42A C41A 117.9(9) . . ?
C42A C43A C44A 120.4(10) . . ?
C43A C44A C45A 121.2(10) . . ?
C40A C45A C44A 119.7(10) . . ?
C50A C49A Si2 122.8(4) . . ?
C54A C49A Si2 123.2(5) . . ?
C54A C49A C50A 114.0(6) . . ?
C51A C50A C49A 124.2(6) . . ?
C52A C51A C50A 117.9(7) . . ?
C53A C52A C51A 120.0(8) . . ?
C52A C53A C54A 122.6(9) . . ?
C53A C54A C49A 121.2(7) . . ?
C61 C62A C63A 124.1(12) . . ?
C64A C63A C62A 116.0(13) . . ?
C65A C64A C63A 121.4(12) . . ?
C64A C65A C66A 120.5(11) . . ?
C61 C66A C65A 119.0(11) . . ?
C92A C91A N8 119.2(6) . . ?
C92A C91A C96A 120.0 . . ?
C96A C91A N8 120.8(6) . . ?
C91A C92A C1A 119.5(8) . . ?
C91A C92A C93A 120.0 . . ?
C93A C92A C1A 120.4(8) . . ?
C94A C93A C92A 120.0 . . ?
C93A C94A C95A 120.0 . . ?
C94A C95A C96A 120.0 . . ?
C91A C96A C97A 121.0(8) . . ?
C95A C96A C91A 120.0 . . ?
C95A C96A C97A 119.0(8) . . ?
C96A C97A C98A 113.4(11) . . ?
C99A C97A C96A 109.1(12) . . ?
C99A C97A C98A 109.6(11) . . ?

loop_
_geom_bond_atom_site_label_1
_geom_bond_atom_site_label_2
_geom_bond_distance
_geom_bond_site_symmetry_2
_geom_bond_publ_flag
Si1 C34 1.9094(19) . ?
Si1 C38 1.8549(18) . ?
Si1 C39 1.860(2) . ?
Si1 C40 1.883(7) . ?
Si1 C40A 1.862(10) . ?
Si2 C46 1.901(2) . ?
Si2 C47 1.857(2) . ?
Si2 C48 1.8573(18) . ?
Si2 C49 1.829(3) . ?
Si2 C49A 1.934(7) . ?
Si3 C58 1.9063(19) . ?
Si3 C59 1.8641(19) . ?
Si3 C60 1.8605(19) . ?
Si3 C61 1.872(2) . ?
Mg1 O1 2.0106(12) . ?
Mg1 O2 1.8671(13) . ?
Mg1 N3 2.0980(14) . ?
Mg1 N6 2.0642(14) 2_656 ?
Mg2 O3 1.8718(13) . ?
Mg2 O6 2.0059(14) . ?
Mg2 N4 2.0555(15) . ?
Mg2 N10 2.0930(14) . ?
Mg3 O4 1.8691(13) . ?
Mg3 O5 2.0046(13) . ?
Mg3 N5 2.0599(15) . ?
Mg3 N7 2.0898(14) . ?
O1 C30 1.2969(19) . ?
O2 C34 1.2906(19) . ?
O3 C46 1.289(2) . ?
O4 C58 1.286(2) . ?
O5 C70 1.298(2) . ?
O6 C103 1.2996(19) . ?
N1 C2 1.273(2) . ?
N1 C18 1.429(2) . ?
N2 C4 1.266(2) . ?
N2 C6 1.429(2) . ?
N3 C30 1.297(2) . ?
N3 C31 1.463(2) . ?
N4 C34 1.304(2) . ?
N4 C35 1.491(2) . ?
N5 C46 1.308(2) . ?
N5 C55 1.485(2) . ?
N6 Mg1 2.0641(14) 2_656 ?
N6 C58 1.309(2) . ?
N6 C67 1.493(2) . ?
N7 C70 1.297(2) . ?
N7 C71 1.469(2) . ?
N8 C75 1.277(2) . ?
N8 C91 1.415(5) . ?
N8 C91A 1.449(7) . ?
N9 C77 1.265(2) . ?
N9 C79 1.428(2) . ?
N10 C103 1.298(2) . ?
N10 C104 1.468(2) . ?
N11 C110 1.262(2) . ?
N11 C112 1.4310(19) . ?
N12 C108 1.267(2) . ?
N12 C124 1.423(2) . ?
C1 C2 1.497(2) . ?
C2 C3 1.522(2) . ?
C3 C4 1.522(2) . ?
C3 C30 1.534(2) . ?
C4 C5 1.506(2) . ?
C6 C7 1.397(3) . ?
C6 C11 1.407(3) . ?
C7 C8 1.394(3) . ?
C7 C15 1.519(3) . ?
C8 C9 1.379(3) . ?
C9 C10 1.366(3) . ?
C10 C11 1.388(3) . ?
C11 C12 1.517(3) . ?
C12 C13 1.517(3) . ?
C12 C14 1.531(3) . ?
C15 C16 1.525(4) . ?
C15 C17 1.519(4) . ?
C18 C19 1.405(2) . ?
C18 C23 1.399(3) . ?
C19 C20 1.396(2) . ?
C19 C27 1.509(3) . ?
C20 C21 1.374(3) . ?
C21 C22 1.377(3) . ?
C22 C23 1.391(2) . ?
C23 C24 1.520(3) . ?
C24 C25 1.532(3) . ?
C24 C26 1.516(4) . ?
C27 C28 1.528(3) . ?
C27 C29 1.522(3) . ?
C31 C32 1.511(3) . ?
C31 C33 1.522(3) . ?
C35 C36 1.521(3) . ?
C35 C37 1.507(3) . ?
C55 C56 1.519(3) . ?
C55 C57 1.496(4) . ?
C61 C62 1.416(9) . ?
C61 C66 1.394(8) . ?
C61 C62A 1.345(14) . ?
C61 C66A 1.363(13) . ?
C67 C68 1.522(2) . ?
C67 C69 1.508(3) . ?
C70 C76 1.528(2) . ?
C71 C72 1.517(3) . ?
C71 C73 1.520(2) . ?
C74 C75 1.505(3) . ?
C75 C76 1.509(2) . ?
C76 C77 1.514(2) . ?
C77 C78 1.505(2) . ?
C79 C80 1.400(3) . ?
C79 C84 1.395(3) . ?
C80 C81 1.397(3) . ?
C80 C88 1.502(3) . ?
C81 C82 1.363(3) . ?
C82 C83 1.383(3) . ?
C83 C84 1.392(3) . ?
C84 C85 1.517(3) . ?
C85 C86 1.528(3) . ?
C85 C87 1.525(3) . ?
C88 C89 1.521(4) . ?
C88 C90 1.498(4) . ?
C103 C109 1.528(2) . ?
C104 C105 1.514(3) . ?
C104 C106 1.521(2) . ?
C107 C108 1.505(2) . ?
C108 C109 1.515(2) . ?
C109 C110 1.527(2) . ?
C110 C111 1.500(2) . ?
C112 C113 1.401(3) . ?
C112 C117 1.406(2) . ?
C113 C114 1.390(2) . ?
C113 C121 1.511(3) . ?
C114 C115 1.378(3) . ?
C115 C116 1.375(3) . ?
C116 C117 1.394(2) . ?
C117 C118 1.517(3) . ?
C118 C119 1.523(3) . ?
C118 C120 1.528(2) . ?
C121 C122 1.508(3) . ?
C121 C123 1.541(3) . ?
C124 C125 1.402(3) . ?
C124 C129 1.403(3) . ?
C125 C126 1.391(3) . ?
C125 C133 1.516(3) . ?
C126 C127 1.369(4) . ?
C127 C128 1.375(4) . ?
C128 C129 1.386(3) . ?
C129 C130 1.518(3) . ?
C130 C131 1.570(5) . ?
C130 C132 1.510(6) . ?
C130 C1D 1.439(12) . ?
C130 C1E 1.526(11) . ?
C133 C134 1.525(4) . ?
C133 C135 1.518(4) . ?
C40 C41 1.389(7) . ?
C40 C45 1.383(8) . ?
C41 C42 1.390(7) . ?
C42 C43 1.391(9) . ?
C43 C44 1.355(11) . ?
C44 C45 1.392(8) . ?
C49 C54 1.3900 . ?
C49 C50 1.3900 . ?
C54 C53 1.3900 . ?
C53 C52 1.3900 . ?
C52 C51 1.3900 . ?
C51 C50 1.3900 . ?
C62 C63 1.377(8) . ?
C63 C64 1.373(10) . ?
C64 C65 1.364(10) . ?
C65 C66 1.409(8) . ?
C91 C92 1.385(7) . ?
C91 C96 1.399(6) . ?
C92 C93 1.399(7) . ?
C92 C100 1.531(7) . ?
C93 C94 1.341(9) . ?
C94 C95 1.376(10) . ?
C95 C96 1.373(7) . ?
C96 C97 1.516(8) . ?
C97 C98 1.527(7) . ?
C97 C99 1.533(8) . ?
C100 C101 1.533(8) . ?
C100 C102 1.555(8) . ?
C1A C1B 1.499(12) . ?
C1A C1C 1.503(13) . ?
C1A C92A 1.511(11) . ?
C40A C41A 1.367(10) . ?
C40A C45A 1.377(10) . ?
C41A C42A 1.389(11) . ?
C42A C43A 1.352(14) . ?
C43A C44A 1.361(13) . ?
C44A C45A 1.386(12) . ?
C49A C50A 1.416(8) . ?
C49A C54A 1.400(8) . ?
C50A C51A 1.380(8) . ?
C51A C52A 1.372(9) . ?
C52A C53A 1.341(10) . ?
C53A C54A 1.371(10) . ?
C62A C63A 1.392(11) . ?
C63A C64A 1.378(13) . ?
C64A C65A 1.350(12) . ?
C65A C66A 1.406(11) . ?
C91A C92A 1.3900 . ?
C91A C96A 1.3900 . ?
C92A C93A 1.3900 . ?
C93A C94A 1.3900 . ?
C94A C95A 1.3900 . ?
C95A C96A 1.3900 . ?
C96A C97A 1.519(11) . ?
C97A C98A 1.537(13) . ?
C97A C99A 1.495(14) . ?

loop_
_smtbx_masks_void_nr
_smtbx_masks_void_average_x
_smtbx_masks_void_average_y
_smtbx_masks_void_average_z
_smtbx_masks_void_volume
_smtbx_masks_void_count_electrons
_smtbx_masks_void_content
1 0.000 -0.250 -0.846 2181.9 384.1 ?
2 0.395 0.450 0.312 7.1 0.0 ?
3 0.605 0.550 0.688 7.1 0.0 ?
